data_7231788
loop_
_publ_author_name
'Elsayed Moussa, Mehdi'
'Peresypkina, Eugenia'
'Virovets, Alexander V.'
'Venus, Dominik'
'Bal\'azs, G\'abor'
'Scheer, Manfred'

_publ_section_title
;
 Tuning the dimensionality of organometallic--organic hybrid polymers
 assembled from [Cp2Mo2(CO)4(\h2-P2)], bipyridyl linkers and AgI ions
;
_journal_issue 46
_journal_name_full CrystEngComm
_journal_page_first 7417
_journal_paper_doi 10.1039/C8CE01792A
_journal_volume 20
_journal_year 2018
_chemical_formula_sum 'C101.45 H48.54 Ag2 Al2 Cl2.9 F72 Mo8 N2 O24 P8'
_chemical_formula_weight 4435.14
_space_group_crystal_system orthorhombic
_space_group_IT_number 19
_space_group_name_Hall 'P 2ac 2ab'
_space_group_name_H-M_alt 'P 21 21 21'
_symmetry_space_group_name_Hall 'P 2ac 2ab'
_symmetry_space_group_name_H-M 'P 21 21 21'
_atom_sites_solution_hydrogens mixed
_audit_creation_method SHELXL-2016/6
_audit_update_record
;
2018-08-30 deposited with the CCDC.
2018-11-06 downloaded from the CCDC.
;
_cell_angle_alpha 90
_cell_angle_beta 90
_cell_angle_gamma 90
_cell_formula_units_Z 4
_cell_length_a 20.930(6)
_cell_length_b 21.739(2)
_cell_length_c 30.936(2)
_cell_measurement_reflns_used 79257
_cell_measurement_temperature 10(2)
_cell_measurement_theta_max 31.4
_cell_measurement_theta_min 1.1
_cell_volume 14076(4)
_computing_structure_refinement 'SHELXL-2016/6 (Sheldrick, 2016)'
_diffrn_ambient_environment Helium
_diffrn_ambient_temperature 10(2)
_diffrn_detector 'pixel array detector'
_diffrn_detector_area_resol_mean 5.814
_diffrn_detector_type 'DECTIRS PILATUS 6M'
_diffrn_measured_fraction_theta_full 0.964
_diffrn_measured_fraction_theta_max 0.754
_diffrn_measurement_device_type '1-cycle diffractometer'
_diffrn_measurement_method \f-scans
_diffrn_radiation_probe x-ray
_diffrn_radiation_type synchrotron
_diffrn_radiation_wavelength 0.6702
_diffrn_reflns_av_R_equivalents 0.0609
_diffrn_reflns_av_unetI/netI 0.0658
_diffrn_reflns_Laue_measured_fraction_full 0.964
_diffrn_reflns_Laue_measured_fraction_max 0.754
_diffrn_reflns_limit_h_max 28
_diffrn_reflns_limit_h_min -28
_diffrn_reflns_limit_k_max 29
_diffrn_reflns_limit_k_min -29
_diffrn_reflns_limit_l_max 39
_diffrn_reflns_limit_l_min -33
_diffrn_reflns_number 103797
_diffrn_reflns_point_group_measured_fraction_full 0.969
_diffrn_reflns_point_group_measured_fraction_max 0.757
_diffrn_reflns_theta_full 23.700
_diffrn_reflns_theta_max 31.441
_diffrn_reflns_theta_min 1.080
_diffrn_source 'DESY PetraIII P11 beamline'
_exptl_absorpt_coefficient_mu 1.048
_exptl_absorpt_correction_type none
_exptl_crystal_colour orange
_exptl_crystal_density_diffrn 2.093
_exptl_crystal_description 'elongated thin plate'
_exptl_crystal_F_000 8546.2
_exptl_crystal_size_max 0.150
_exptl_crystal_size_mid 0.050
_exptl_crystal_size_min 0.030
_refine_diff_density_max 1.529
_refine_diff_density_min -1.661
_refine_diff_density_rms 0.146
_refine_ls_abs_structure_details
;
 Refined as an inversion twin.
;
_refine_ls_abs_structure_Flack 0.50(3)
_refine_ls_extinction_method none
_refine_ls_goodness_of_fit_ref 1.069
_refine_ls_hydrogen_treatment constr
_refine_ls_matrix_type full
_refine_ls_number_parameters 2663
_refine_ls_number_reflns 40700
_refine_ls_number_restraints 149
_refine_ls_restrained_S_all 1.074
_refine_ls_R_factor_all 0.0536
_refine_ls_R_factor_gt 0.0493
_refine_ls_shift/su_max 0.010
_refine_ls_shift/su_mean 0.000
_refine_ls_structure_factor_coef Fsqd
_refine_ls_weighting_details 'w=1/[\s^2^(Fo^2^)+(0.0670P)^2^+20.5125P] where P=(Fo^2^+2Fc^2^)/3'
_refine_ls_weighting_scheme calc
_refine_ls_wR_factor_gt 0.1332
_refine_ls_wR_factor_ref 0.1376
_reflns_Friedel_coverage 0.895
_reflns_Friedel_fraction_full 0.975
_reflns_Friedel_fraction_max 0.761
_reflns_number_gt 37247
_reflns_number_total 40700
_reflns_threshold_expression 'I > 2\s(I)'
_cod_data_source_file c8ce01792a2.cif
_cod_data_source_block ems163-2
_cod_depositor_comments 'Adding full bibliography for 7231788--7231791.cif.'
_cod_original_formula_sum 'C101.45 H48.54 Ag2 Al2 Cl2.90 F72 Mo8 N2 O24 P8'
_cod_database_code 7231788
_shelx_shelxl_version_number 2016/6
_shelx_space_group_comment
;
The symmetry employed for this shelxl refinement is uniquely defined
by the following loop, which should always be used as a source of
symmetry information in preference to the above space-group names.
They are only intended as comments.
;
_shelx_estimated_absorpt_t_min 0.859
_shelx_estimated_absorpt_t_max 0.969

loop_
_space_group_symop_operation_xyz
'x, y, z'
'-x+1/2, -y, z+1/2'
'-x, y+1/2, -z+1/2'
'x+1/2, -y+1/2, -z'

loop_
_atom_site_label
_atom_site_type_symbol
_atom_site_fract_x
_atom_site_fract_y
_atom_site_fract_z
_atom_site_U_iso_or_equiv
_atom_site_adp_type
_atom_site_occupancy
_atom_site_site_symmetry_order
_atom_site_calc_flag
_atom_site_refinement_flags_posn
_atom_site_refinement_flags_adp
_atom_site_refinement_flags_occupancy
_atom_site_disorder_assembly
_atom_site_disorder_group
Ag1 Ag 0.36266(2) 0.48127(2) 0.77175(2) 0.01938(9) Uani 1 1 d . . . . .
Ag2 Ag 0.13779(2) 0.52530(2) 0.72645(2) 0.01956(9) Uani 1 1 d . . . . .
Mo1 Mo 0.30103(3) 0.67526(3) 0.70716(2) 0.02019(11) Uani 1 1 d . . . . .
Mo2 Mo 0.26477(3) 0.66686(2) 0.80205(2) 0.01892(11) Uani 1 1 d . . . . .
Mo3 Mo 0.19764(3) 0.33136(3) 0.79073(2) 0.02036(11) Uani 1 1 d . . . . .
Mo4 Mo 0.23652(3) 0.33812(2) 0.69644(2) 0.01908(11) Uani 1 1 d . . . . .
Mo5 Mo 0.54300(3) 0.40957(3) 0.69686(2) 0.02928(14) Uani 1 1 d . . . . .
Mo6 Mo 0.56761(3) 0.53587(3) 0.73282(2) 0.02668(13) Uani 1 1 d . . . . .
Mo7 Mo -0.04349(3) 0.59126(3) 0.80636(3) 0.03058(15) Uani 1 1 d . . . . .
Mo8 Mo -0.06628(3) 0.47103(3) 0.76161(2) 0.02767(14) Uani 1 1 d . . . . .
P1 P 0.31254(8) 0.58530(8) 0.75828(6) 0.0209(3) Uani 1 1 d . . . . .
P2 P 0.22001(7) 0.60721(8) 0.73848(6) 0.0205(3) Uani 1 1 d . . . . .
P3 P 0.18757(8) 0.42066(7) 0.73895(6) 0.0205(3) Uani 1 1 d . . . . .
P4 P 0.27961(8) 0.39918(8) 0.76003(6) 0.0205(3) Uani 1 1 d . . . . .
P5 P 0.47074(8) 0.46877(9) 0.74164(6) 0.0263(3) Uani 1 1 d . . . . .
P6 P 0.55218(9) 0.44226(12) 0.77614(8) 0.0366(5) Uani 1 1 d . . . . .
P7 P 0.03082(8) 0.53902(9) 0.75857(7) 0.0260(3) Uani 1 1 d . . . . .
P8 P -0.04924(10) 0.57103(12) 0.72527(8) 0.0385(5) Uani 1 1 d . . . . .
C11C C 0.3915(3) 0.6760(3) 0.7263(3) 0.0270(13) Uani 1 1 d . . . . .
C12C C 0.3219(4) 0.6076(3) 0.6660(3) 0.0285(14) Uani 1 1 d . . . . .
O11C O 0.4451(2) 0.6805(3) 0.7358(2) 0.0358(13) Uani 1 1 d . . . . .
O12C O 0.3343(3) 0.5698(3) 0.6415(2) 0.0385(14) Uani 1 1 d . . . . .
C21C C 0.1865(3) 0.7126(3) 0.7843(2) 0.0266(14) Uani 1 1 d . . . . .
C22C C 0.2074(3) 0.6073(3) 0.8308(2) 0.0253(13) Uani 1 1 d . . . . .
O21C O 0.1413(3) 0.7392(2) 0.77560(19) 0.0325(11) Uani 1 1 d . . . . .
O22C O 0.1735(3) 0.5744(3) 0.8493(2) 0.0350(12) Uani 1 1 d . . . . .
C31C C 0.1718(3) 0.3996(3) 0.8306(2) 0.0248(13) Uani 1 1 d . . . . .
C32C C 0.1070(3) 0.3280(3) 0.7698(2) 0.0252(13) Uani 1 1 d . . . . .
O31C O 0.1578(3) 0.4361(3) 0.8545(2) 0.0359(13) Uani 1 1 d . . . . .
O32C O 0.0561(2) 0.3244(3) 0.7588(2) 0.0376(13) Uani 1 1 d . . . . .
C41C C 0.2934(4) 0.3996(3) 0.6686(2) 0.0274(14) Uani 1 1 d . . . . .
C42C C 0.3156(3) 0.2936(3) 0.7153(2) 0.0237(13) Uani 1 1 d . . . . .
O41C O 0.3245(3) 0.4342(3) 0.6512(2) 0.0373(13) Uani 1 1 d . . . . .
O42C O 0.3601(3) 0.2665(3) 0.7242(2) 0.0348(12) Uani 1 1 d . . . . .
C51C C 0.5127(5) 0.3360(6) 0.7345(5) 0.032(3) Uani 0.6667 1 d . . P A 1
O51C O 0.4949(4) 0.2949(4) 0.7517(4) 0.042(2) Uani 0.6667 1 d . . P A 1
C52C C 0.5125(17) 0.3364(16) 0.7154(12) 0.045(9) Uiso 0.3333 1 d . . P A 2
O52C O 0.4958(14) 0.2841(14) 0.7241(10) 0.066(7) Uiso 0.3333 1 d . . P A 2
C53C C 0.6323(4) 0.3915(4) 0.7151(3) 0.0347(17) Uani 1 1 d . . . . .
O53C O 0.6841(3) 0.3806(3) 0.7244(2) 0.0394(13) Uani 1 1 d . . . . .
C61C C 0.5047(3) 0.5656(3) 0.6893(3) 0.0279(14) Uani 1 1 d . . . . .
O61C O 0.4713(3) 0.5853(3) 0.6640(2) 0.0405(14) Uani 1 1 d . . . . .
C62C C 0.5226(9) 0.5822(8) 0.7756(6) 0.015(3) Uani 0.5 1 d . U P B 1
O62C O 0.4998(9) 0.6117(9) 0.8038(7) 0.028(3) Uani 0.5 1 d . . P B 1
C63C C 0.5140(10) 0.5679(12) 0.7844(8) 0.032(5) Uani 0.5 1 d . . P B 2
O63C O 0.4859(10) 0.5928(10) 0.8096(8) 0.041(5) Uani 0.5 1 d . . P B 2
C71C C -0.1310(4) 0.6115(4) 0.7875(3) 0.0332(16) Uani 1 1 d . . . . .
O71C O -0.1828(3) 0.6247(3) 0.7779(2) 0.0385(13) Uani 1 1 d . . . . .
C73C C -0.0132(9) 0.6703(9) 0.7876(6) 0.030(4) Uani 0.62 1 d . . P C 1
O73C O 0.0057(5) 0.7172(5) 0.7758(5) 0.047(3) Uani 0.62 1 d . . P C 1
C72C C -0.0101(17) 0.6684(16) 0.7688(11) 0.039(9) Uani 0.38 1 d . . P C 2
O72C O 0.0079(12) 0.7089(11) 0.7471(10) 0.066(7) Uani 0.38 1 d . . P C 2
C81C C -0.0136(4) 0.4346(4) 0.7150(3) 0.0368(19) Uani 1 1 d . . . . .
C82C C -0.0072(3) 0.4359(3) 0.8050(3) 0.0309(15) Uani 1 1 d . . . . .
O81C O 0.0155(3) 0.4145(3) 0.6866(2) 0.0396(14) Uani 1 1 d . . . . .
O82C O 0.0253(3) 0.4141(3) 0.8306(2) 0.0398(14) Uani 1 1 d . . . . .
C11P C 0.3209(3) 0.7776(3) 0.6893(3) 0.0294(15) Uani 1 1 d . . . . .
H11P H 0.358312 0.802455 0.699154 0.035 Uiso 1 1 calc R U . . .
C12P C 0.3182(4) 0.7417(4) 0.6508(3) 0.0337(17) Uani 1 1 d . . . . .
H12P H 0.353132 0.738125 0.628947 0.040 Uiso 1 1 calc R U . . .
C13P C 0.2543(4) 0.7172(4) 0.6461(3) 0.0321(16) Uani 1 1 d . . . . .
H13P H 0.236898 0.694257 0.620712 0.038 Uiso 1 1 calc R U . . .
C14P C 0.2190(3) 0.7399(4) 0.6825(3) 0.0294(15) Uani 1 1 d . . . . .
H14P H 0.172299 0.733168 0.687569 0.035 Uiso 1 1 calc R U . . .
C15P C 0.2597(3) 0.7771(3) 0.7088(3) 0.0264(13) Uani 1 1 d . . . . .
H15P H 0.246679 0.800482 0.735150 0.032 Uiso 1 1 calc R U . . .
C21P C 0.2929(3) 0.7570(3) 0.8376(2) 0.0259(13) Uani 1 1 d . . . . .
H21P H 0.271402 0.797808 0.834153 0.031 Uiso 1 1 calc R U . . .
C22P C 0.3482(4) 0.7374(4) 0.8152(3) 0.0308(15) Uani 1 1 d . . . . .
H22P H 0.371857 0.761447 0.792758 0.037 Uiso 1 1 calc R U . . .
C23P C 0.3671(3) 0.6797(3) 0.8326(3) 0.0300(15) Uani 1 1 d . . . . .
H23P H 0.406344 0.656121 0.824392 0.036 Uiso 1 1 calc R U . . .
C24P C 0.3232(4) 0.6632(4) 0.8655(3) 0.0314(15) Uani 1 1 d . . . . .
H24P H 0.326892 0.627213 0.885513 0.038 Uiso 1 1 calc R U . . .
C25P C 0.2769(4) 0.7120(3) 0.8683(3) 0.0277(14) Uani 1 1 d . . . . .
H25P H 0.242950 0.715939 0.890863 0.033 Uiso 1 1 calc R U . . .
C31P C 0.2411(4) 0.2895(4) 0.8517(3) 0.0364(17) Uani 1 1 d . . . . .
H31P H 0.256834 0.313658 0.877029 0.044 Uiso 1 1 calc R U . . .
C32P C 0.2800(4) 0.2688(4) 0.8172(3) 0.0327(16) Uani 1 1 d . . . . .
H32P H 0.326984 0.275790 0.813769 0.039 Uiso 1 1 calc R U . . .
C33P C 0.2409(4) 0.2308(3) 0.7911(3) 0.0279(14) Uani 1 1 d . . . . .
H33P H 0.255138 0.207126 0.765085 0.033 Uiso 1 1 calc R U . . .
C34P C 0.1788(4) 0.2293(3) 0.8098(3) 0.0311(15) Uani 1 1 d . . . . .
H34P H 0.142260 0.203508 0.799597 0.037 Uiso 1 1 calc R U . . .
C35P C 0.1796(4) 0.2656(4) 0.8477(3) 0.0326(16) Uani 1 1 d . . . . .
H35P H 0.144480 0.269012 0.869490 0.039 Uiso 1 1 calc R U . . .
C41P C 0.1536(3) 0.2669(3) 0.6824(2) 0.0254(13) Uani 1 1 d . . . . .
H41P H 0.128826 0.243550 0.704618 0.031 Uiso 1 1 calc R U . . .
C42P C 0.1364(3) 0.3248(3) 0.6643(2) 0.0291(14) Uani 1 1 d . . . . .
H42P H 0.096931 0.348736 0.671381 0.035 Uiso 1 1 calc R U . . .
C43P C 0.1802(4) 0.3397(3) 0.6324(2) 0.0287(14) Uani 1 1 d . . . . .
H43P H 0.177044 0.375578 0.612315 0.034 Uiso 1 1 calc R U . . .
C44P C 0.2264(4) 0.2917(4) 0.6296(2) 0.0289(14) Uani 1 1 d . . . . .
H44P H 0.260658 0.287778 0.607207 0.035 Uiso 1 1 calc R U . . .
C45P C 0.2100(3) 0.2466(3) 0.6616(3) 0.0282(14) Uani 1 1 d . . . . .
H45P H 0.231319 0.205925 0.665827 0.034 Uiso 1 1 calc R U . . .
C51P C 0.5816(5) 0.3993(7) 0.6280(3) 0.057(3) Uani 1 1 d . . . . .
H51P H 0.627792 0.396361 0.620159 0.068 Uiso 1 1 calc R U . . .
C52P C 0.5444(5) 0.4550(6) 0.6277(3) 0.046(2) Uani 1 1 d . . . . .
H52P H 0.559712 0.497261 0.620092 0.055 Uiso 1 1 calc R U . . .
C53P C 0.4797(5) 0.4366(5) 0.6371(3) 0.044(2) Uani 1 1 d . . . . .
H53P H 0.441324 0.464028 0.637550 0.053 Uiso 1 1 calc R U . . .
C54P C 0.4798(6) 0.3731(5) 0.6414(4) 0.066(4) Uani 1 1 d . . . . .
H54P H 0.440723 0.347190 0.645313 0.079 Uiso 1 1 calc R U . . .
C55P C 0.5423(6) 0.3501(6) 0.6362(4) 0.064(4) Uani 1 1 d . . . . .
H55P H 0.554651 0.305686 0.634595 0.077 Uiso 1 1 calc R U . . .
C61P C 0.6446(16) 0.5924(14) 0.6987(12) 0.029(7) Uani 0.44 1 d . . P B 1
H61A H 0.641323 0.613606 0.670048 0.035 Uiso 0.44 1 calc R U P B 1
C62P C 0.670(2) 0.526(2) 0.708(2) 0.053(18) Uani 0.44 1 d . . P B 1
H62A H 0.684003 0.496021 0.685078 0.064 Uiso 0.44 1 calc R U P B 1
C63P C 0.6749(16) 0.5155(12) 0.7519(12) 0.035(7) Uani 0.44 1 d . . P B 1
H63A H 0.691470 0.477551 0.766220 0.042 Uiso 0.44 1 calc R U P B 1
C64P C 0.6514(13) 0.5733(14) 0.7742(10) 0.036(6) Uani 0.44 1 d . U P B 1
H64A H 0.650454 0.580486 0.806107 0.043 Uiso 0.44 1 calc R U P B 1
C65P C 0.6300(14) 0.6175(14) 0.7405(11) 0.034(7) Uani 0.44 1 d . . P B 1
H65A H 0.614796 0.660362 0.746140 0.040 Uiso 0.44 1 calc R U P B 1
C66P C 0.6713(13) 0.5331(18) 0.7000(14) 0.032(6) Uani 0.56 1 d . . P B 2
H66A H 0.685608 0.498866 0.680691 0.038 Uiso 0.56 1 calc R U P B 2
C67P C 0.6774(9) 0.5310(8) 0.7448(7) 0.020(3) Uani 0.56 1 d . U P B 2
H67A H 0.700600 0.499006 0.761893 0.024 Uiso 0.56 1 calc R U P B 2
C68P C 0.6345(12) 0.6217(12) 0.7226(8) 0.037(6) Uani 0.56 1 d . . P B 2
H68A H 0.620410 0.665621 0.722590 0.044 Uiso 0.56 1 calc R U P B 2
C69P C 0.6568(9) 0.5880(11) 0.7597(8) 0.036(4) Uani 0.56 1 d . . P B 2
H69A H 0.662120 0.604544 0.789652 0.043 Uiso 0.56 1 calc R U P B 2
C70P C 0.6437(15) 0.5841(15) 0.6851(11) 0.041(7) Uani 0.56 1 d . . P B 2
C71P C -0.0494(12) 0.6346(10) 0.8766(7) 0.045(5) Uani 0.6 1 d . . P C 1
H71P H -0.062976 0.677460 0.883873 0.054 Uiso 0.6 1 calc R U P C 1
C72P C 0.0161(8) 0.6138(9) 0.8691(6) 0.035(3) Uani 0.6 1 d . . P C 1
H72P H 0.055618 0.639562 0.870657 0.042 Uiso 0.6 1 calc R U P C 1
C73P C 0.0135(12) 0.5491(10) 0.8680(8) 0.033(4) Uani 0.6 1 d . . P C 1
H73P H 0.051220 0.520971 0.866432 0.039 Uiso 0.6 1 calc R U P C 1
C74P C -0.0493(11) 0.5307(9) 0.8735(6) 0.028(4) Uani 0.6 1 d . . P C 1
C75P C -0.0896(12) 0.5794(9) 0.8780(8) 0.044(5) Uani 0.6 1 d . . P C 1
C76P C -0.0407(12) 0.6537(15) 0.8622(12) 0.044(7) Uani 0.4 1 d . . P C 2
H76P H -0.055011 0.697565 0.861861 0.053 Uiso 0.4 1 calc R U P C 2
C77P C -0.0817(12) 0.6002(13) 0.8746(10) 0.031(6) Uani 0.4 1 d . U P C 2
H77P H -0.127182 0.600379 0.884513 0.037 Uiso 0.4 1 calc R U P C 2
C78P C -0.042(2) 0.5507(19) 0.8681(17) 0.060(13) Uani 0.4 1 d . . P C 2
H78P H -0.056645 0.507449 0.873134 0.071 Uiso 0.4 1 calc R U P C 2
C79P C 0.0210(15) 0.5650(14) 0.8611(11) 0.026(6) Uani 0.4 1 d . U P C 2
H79P H 0.057725 0.535636 0.859980 0.031 Uiso 0.4 1 calc R U P C 2
C80P C 0.0237(11) 0.6333(12) 0.8545(10) 0.032(5) Uani 0.4 1 d . . P C 2
H80P H 0.062167 0.659234 0.848561 0.038 Uiso 0.4 1 calc R U P C 2
C82P C -0.1709(3) 0.4736(4) 0.7903(3) 0.0364(18) Uani 1 1 d . . . . .
H82P H -0.187240 0.503710 0.812440 0.040 Uiso 1 1 d . . . . .
C81P C -0.1443(6) 0.4152(7) 0.7927(6) 0.029(3) Uani 0.6 1 d . . P D 1
H81P H -0.138425 0.392586 0.820554 0.035 Uiso 0.6 1 calc R U P D 1
C83P C -0.1749(6) 0.4872(9) 0.7426(6) 0.028(3) Uani 0.6 1 d . U P D 1
H83P H -0.193349 0.524957 0.728929 0.033 Uiso 0.6 1 calc R U P D 1
C84P C -0.1506(5) 0.4337(6) 0.7203(4) 0.023(2) Uani 0.6 1 d . U P D 1
H84P H -0.150181 0.427442 0.688234 0.027 Uiso 0.6 1 calc R U P D 1
C85P C -0.1320(5) 0.3888(6) 0.7523(5) 0.025(2) Uani 0.6 1 d . . P D 1
H85P H -0.118548 0.345405 0.746633 0.030 Uiso 0.6 1 calc R U P D 1
C86P C -0.1489(14) 0.4142(14) 0.7366(11) 0.046(6) Uiso 0.4 1 d . . P D 2
H86P H -0.149916 0.396553 0.706749 0.055 Uiso 0.4 1 calc R U P D 2
C87P C -0.1773(18) 0.4696(15) 0.7471(12) 0.042(9) Uiso 0.4 1 d . . P D 2
H87P H -0.201832 0.497644 0.727616 0.051 Uiso 0.4 1 calc R U P D 2
C88P C -0.1410(18) 0.4142(16) 0.8081(11) 0.047(9) Uiso 0.4 1 d . . P D 2
H88P H -0.135400 0.401491 0.838951 0.056 Uiso 0.4 1 calc R U P D 2
C90P C -0.1298(15) 0.3811(15) 0.7718(11) 0.050(8) Uiso 0.4 1 d . . P D 2
H90P H -0.113458 0.337856 0.771061 0.060 Uiso 0.4 1 calc R U P D 2
N1 N 0.1370(3) 0.5138(3) 0.3470(2) 0.0265(11) Uani 1 1 d . . . . .
N2 N 0.1302(3) 0.5223(3) 0.65122(19) 0.0265(12) Uani 1 1 d . . . . .
C1L C 0.1931(4) 0.5125(3) 0.3669(3) 0.0333(16) Uani 1 1 d . . . . .
H1L H 0.230012 0.514004 0.349055 0.040 Uiso 1 1 calc R U . . .
C2L C 0.2035(4) 0.5093(3) 0.4108(3) 0.0369(18) Uani 1 1 d . . . . .
H2L H 0.245885 0.508749 0.421716 0.044 Uiso 0.5 1 calc R U P E 1
H2LA H 0.243939 0.505326 0.424412 0.044 Uiso 0.5 1 calc R U P F 2
C3L C 0.1552(7) 0.5070(6) 0.4374(4) 0.0213(6) Uiso 0.5 1 d . . P G 1
C4L C 0.0948(7) 0.5029(6) 0.4188(5) 0.0213(6) Uiso 0.5 1 d . . P G 1
H4L H 0.058999 0.494426 0.436730 0.026 Uiso 0.5 1 calc R U P G 1
C6L C 0.1597(6) 0.5077(6) 0.4831(4) 0.0213(6) Uiso 0.5 1 d D . P G 1
C7L C 0.1616(6) 0.5105(6) 0.5180(4) 0.0213(6) Uiso 0.5 1 d D . P G 1
C8L C 0.1423(7) 0.5121(6) 0.5628(4) 0.0213(6) Uiso 0.5 1 d . . P G 1
C9L C 0.1877(7) 0.5114(7) 0.5847(5) 0.0213(6) Uiso 0.5 1 d . . P G 1
H9L H 0.228624 0.509125 0.571557 0.026 Uiso 0.5 1 calc R U P G 1
C3LA C 0.1266(7) 0.5139(6) 0.4385(4) 0.0213(6) Uiso 0.5 1 d . . P G 2
C4LA C 0.0853(7) 0.5135(6) 0.4168(5) 0.0213(6) Uiso 0.5 1 d . . P G 2
H4LA H 0.044566 0.514671 0.430386 0.026 Uiso 0.5 1 calc R U P G 2
C6LA C 0.1148(6) 0.5124(6) 0.4808(4) 0.0213(6) Uiso 0.5 1 d D . P G 2
C7LA C 0.1118(6) 0.5157(6) 0.5132(4) 0.0213(6) Uiso 0.5 1 d D . P G 2
C8LA C 0.1158(7) 0.5183(6) 0.5596(4) 0.0213(6) Uiso 0.5 1 d . . P G 2
C9LA C 0.1732(6) 0.5108(7) 0.5790(5) 0.0213(6) Uiso 0.5 1 d . . P G 2
H9LA H 0.209272 0.503107 0.561208 0.026 Uiso 0.5 1 calc R U P G 2
C5L C 0.0848(4) 0.5114(4) 0.3724(3) 0.0351(17) Uani 1 1 d . . . . .
H5L H 0.043073 0.515124 0.360655 0.042 Uiso 0.5 1 calc R U P G 1
H5LA H 0.044471 0.508056 0.358564 0.042 Uiso 0.5 1 calc R U P G 2
C10L C 0.1835(4) 0.5138(4) 0.6279(3) 0.0338(16) Uani 1 1 d . . . . .
H10L H 0.222223 0.508974 0.643548 0.041 Uiso 0.5 1 calc R U P G 1
H10A H 0.224544 0.509964 0.640727 0.041 Uiso 0.5 1 calc R U P G 2
C11L C 0.0751(4) 0.5272(4) 0.6294(3) 0.0376(18) Uani 1 1 d . U . . .
H11L H 0.037516 0.532297 0.646299 0.045 Uiso 1 1 calc R U . . .
C12L C 0.0669(4) 0.5257(3) 0.5851(3) 0.0326(15) Uani 1 1 d . . . . .
H12L H 0.027943 0.531047 0.569797 0.039 Uiso 0.5 1 calc R U P G 1
H12A H 0.025316 0.530165 0.573192 0.039 Uiso 0.5 1 calc R U P G 2
Al1A Al 0.43639(18) 0.22293(18) 0.50063(19) 0.0159(7) Uani 0.75 1 d . . P H 1
O1A O 0.5138(3) 0.2239(3) 0.4861(2) 0.0252(13) Uani 0.75 1 d . . P H 1
O2A O 0.4006(3) 0.2923(3) 0.5139(3) 0.0240(13) Uani 0.75 1 d . . P H 1
Al1B Al 0.4246(6) 0.2165(6) 0.4994(7) 0.016(3) Uiso 0.25 1 d . . P H 2
O1B O 0.5122(10) 0.2238(9) 0.5166(8) 0.024(4) Uiso 0.25 1 d . . P H 2
O2B O 0.4000(10) 0.2907(9) 0.4858(8) 0.024(4) Uiso 0.25 1 d . . P H 2
C1 C 0.5754(3) 0.2240(3) 0.4993(3) 0.0294(12) Uani 1 1 d . . . . .
C11A C 0.6163(7) 0.2567(5) 0.4642(5) 0.037(3) Uani 0.7 1 d . . P H 1
F11A F 0.6782(3) 0.2457(4) 0.4673(3) 0.0401(17) Uani 0.7 1 d . . P H 1
F11B F 0.6079(4) 0.3188(3) 0.4668(3) 0.0396(17) Uani 0.7 1 d . . P H 1
F11C F 0.5981(3) 0.2415(3) 0.4243(2) 0.0279(13) Uani 0.7 1 d . . P H 1
C13A C 0.5837(6) 0.2581(5) 0.5418(4) 0.032(2) Uani 0.7 1 d . . P H 1
F13A F 0.5481(4) 0.3079(3) 0.5440(3) 0.0430(19) Uani 0.7 1 d . . P H 1
F13B F 0.5659(4) 0.2213(4) 0.5753(2) 0.0388(17) Uani 0.7 1 d . . P H 1
F13C F 0.6451(4) 0.2757(4) 0.5493(3) 0.0403(17) Uani 0.7 1 d . . P H 1
C11B C 0.585(3) 0.259(2) 0.4561(18) 0.069(13) Uiso 0.3 1 d . . P H 2
F11D F 0.5745(13) 0.2266(12) 0.4269(8) 0.054(7) Uiso 0.3 1 d . . P H 2
F11E F 0.6426(14) 0.2772(12) 0.4492(9) 0.065(6) Uiso 0.3 1 d . . P H 2
F11F F 0.5455(10) 0.3084(9) 0.4603(7) 0.047(4) Uiso 0.3 1 d . . P H 2
C13B C 0.613(2) 0.2625(15) 0.5375(11) 0.036(6) Uiso 0.3 1 d . . P H 2
F13D F 0.6758(12) 0.2462(11) 0.5351(8) 0.059(6) Uiso 0.3 1 d . . P H 2
F13E F 0.5945(13) 0.2452(11) 0.5763(9) 0.058(6) Uiso 0.3 1 d . . P H 2
F13F F 0.6080(12) 0.3222(11) 0.5357(8) 0.059(6) Uiso 0.3 1 d . . P H 2
C12 C 0.6005(3) 0.1570(3) 0.5027(3) 0.0322(13) Uani 1 1 d . . . . .
F12A F 0.6541(3) 0.1535(3) 0.5267(2) 0.0314(14) Uani 0.7 1 d . . P I 1
F12B F 0.6118(3) 0.1325(3) 0.4646(2) 0.0290(13) Uani 0.7 1 d . . P I 1
F12C F 0.5566(3) 0.1217(3) 0.5232(2) 0.0289(13) Uani 0.7 1 d . . P I 1
F12D F 0.5598(12) 0.1243(12) 0.4810(8) 0.065(6) Uiso 0.3 1 d . . P I 2
F12E F 0.6535(11) 0.1575(10) 0.4746(7) 0.054(5) Uiso 0.3 1 d . . P I 2
F12F F 0.6134(9) 0.1350(8) 0.5378(6) 0.038(4) Uiso 0.3 1 d . . P I 2
C2 C 0.3779(2) 0.3467(2) 0.5010(3) 0.0214(9) Uani 1 1 d D . . . .
C21 C 0.3321(4) 0.3413(4) 0.4632(3) 0.0242(17) Uani 0.7 1 d . . P H 1
F21A F 0.2910(3) 0.2931(3) 0.4698(2) 0.0269(12) Uani 0.7 1 d . . P H 1
F21B F 0.3648(4) 0.3320(3) 0.4260(2) 0.0329(14) Uani 0.7 1 d . . P H 1
F21C F 0.2960(3) 0.3920(3) 0.4568(2) 0.0329(14) Uani 0.7 1 d . . P H 1
C22 C 0.3416(4) 0.3779(4) 0.5395(3) 0.0255(18) Uani 0.7 1 d . . P H 1
F22A F 0.3353(3) 0.4388(3) 0.5341(2) 0.0302(14) Uani 0.7 1 d . . P H 1
F22B F 0.3739(3) 0.3690(3) 0.57644(19) 0.0253(12) Uani 0.7 1 d . . P H 1
F22C F 0.2843(3) 0.3516(4) 0.5441(3) 0.0401(18) Uani 0.7 1 d . . P H 1
C23 C 0.4355(5) 0.3884(5) 0.4893(5) 0.042(4) Uani 0.7 1 d . . P H 1
F23A F 0.4759(3) 0.3575(3) 0.4627(2) 0.0340(15) Uani 0.7 1 d . . P H 1
F23B F 0.4664(3) 0.4101(3) 0.5237(3) 0.0393(16) Uani 0.7 1 d . . P H 1
F23C F 0.4163(3) 0.4375(3) 0.4643(2) 0.0375(16) Uani 0.7 1 d . . P H 1
C24 C 0.2978(18) 0.3392(13) 0.5024(9) 0.067(9) Uiso 0.3 1 d D . P H 2
F24A F 0.2827(15) 0.3880(14) 0.5331(10) 0.083(8) Uiso 0.3 1 d D . P H 2
F24B F 0.2849(14) 0.3527(14) 0.4596(8) 0.073(7) Uiso 0.3 1 d D . P H 2
F24C F 0.2908(10) 0.2921(9) 0.5311(7) 0.049(5) Uiso 0.3 1 d D . P H 2
C25 C 0.4040(12) 0.3710(13) 0.5453(10) 0.049 Uiso 0.3 1 d D U P H 2
F25B F 0.4193(19) 0.4344(14) 0.5401(12) 0.108(11) Uiso 0.3 1 d D . P H 2
F25C F 0.3696(9) 0.3323(9) 0.5742(6) 0.042(4) Uiso 0.3 1 d D . P H 2
F25A F 0.4702(11) 0.3602(12) 0.5375(9) 0.067(6) Uiso 0.3 1 d D . P H 2
C26 C 0.3899(13) 0.3962(12) 0.4645(8) 0.072(11) Uiso 0.3 1 d D . P H 2
F26A F 0.3741(9) 0.3684(9) 0.4250(6) 0.039(4) Uiso 0.3 1 d D . P H 2
F26B F 0.4561(13) 0.4038(16) 0.4762(11) 0.082(9) Uiso 0.3 1 d D . P H 2
F26C F 0.3387(8) 0.4382(8) 0.4658(6) 0.039(4) Uiso 0.3 1 d D . P H 2
C3 C 0.3926(4) 0.1536(3) 0.5789(3) 0.0290(15) Uani 1 1 d . . . . .
O3A O 0.4283(3) 0.1747(3) 0.5458(2) 0.0290(15) Uani 0.75 1 d . . P H 2
C31 C 0.3232(8) 0.1497(7) 0.5658(5) 0.026(3) Uani 0.6 1 d . . P H 2
F31C F 0.3059(4) 0.2001(4) 0.5463(3) 0.040(2) Uani 0.6 1 d . . P H 2
F31B F 0.3116(6) 0.1035(5) 0.5374(4) 0.044(2) Uani 0.6 1 d . . P H 2
F31A F 0.2844(5) 0.1392(6) 0.5994(3) 0.049(2) Uani 0.6 1 d . . P H 2
C33B C 0.4170(7) 0.0870(6) 0.5889(5) 0.025(2) Uani 0.6 1 d . U P H 2
F33D F 0.4243(8) 0.0521(5) 0.5549(4) 0.050(3) Uani 0.6 1 d . . P H 2
F33E F 0.4773(6) 0.0911(4) 0.6064(3) 0.045(2) Uani 0.6 1 d . . P H 2
F33F F 0.3791(7) 0.0578(4) 0.6166(4) 0.070(4) Uani 0.6 1 d . . P H 2
O3B O 0.3929(12) 0.1895(10) 0.5417(7) 0.029(4) Uiso 0.25 1 d . . P H 1
C31A C 0.3208(13) 0.1284(16) 0.5790(14) 0.050(8) Uani 0.4 1 d . . P H 1
F31D F 0.3064(8) 0.1080(11) 0.6209(6) 0.069(5) Uani 0.4 1 d . . P H 1
F31E F 0.2805(8) 0.1711(14) 0.5696(7) 0.089(8) Uani 0.4 1 d . . P H 1
F31F F 0.3168(13) 0.0795(11) 0.5557(11) 0.090(9) Uani 0.4 1 d . . P H 1
C33A C 0.4382(11) 0.1014(12) 0.5802(11) 0.048(7) Uani 0.4 1 d . . P H 1
F33A F 0.4403(13) 0.0739(9) 0.5397(9) 0.075(7) Uani 0.4 1 d . . P H 1
F33B F 0.4970(9) 0.1198(10) 0.5881(7) 0.064(5) Uani 0.4 1 d . . P H 1
F33C F 0.4216(13) 0.0585(9) 0.6050(8) 0.081(6) Uani 0.4 1 d . U P H 1
C32 C 0.4010(4) 0.1943(4) 0.6181(3) 0.0337(17) Uani 1 1 d . . . . .
F32A F 0.4617(4) 0.2063(4) 0.6278(3) 0.039(2) Uani 0.6 1 d . . P J 1
F32B F 0.3736(5) 0.2492(3) 0.6128(3) 0.0338(18) Uani 0.6 1 d . . P J 1
F32C F 0.3773(5) 0.1688(4) 0.6546(3) 0.0391(19) Uani 0.6 1 d . . P J 1
F32D F 0.4135(10) 0.1629(9) 0.6539(6) 0.060(5) Uiso 0.4 1 d . . P J 2
F32E F 0.4509(10) 0.2291(9) 0.6130(7) 0.060(5) Uiso 0.4 1 d . . P J 2
F32F F 0.3553(9) 0.2329(8) 0.6236(6) 0.050(4) Uiso 0.4 1 d . . P J 2
C4 C 0.3909(4) 0.1543(3) 0.4227(3) 0.0301(15) Uani 1 1 d D . . . .
O4A O 0.3915(4) 0.1921(3) 0.4577(2) 0.0298(15) Uani 0.75 1 d . . P H 1
C41 C 0.4408(6) 0.1023(5) 0.4234(4) 0.034(2) Uani 0.75 1 d . . P H 1
F41A F 0.4983(3) 0.1229(3) 0.4131(2) 0.0341(13) Uani 0.75 1 d . . P H 1
F41B F 0.4445(4) 0.0809(3) 0.4636(2) 0.0380(15) Uani 0.75 1 d . . P H 1
F41C F 0.4259(3) 0.0568(3) 0.3962(2) 0.0347(13) Uani 0.75 1 d . . P H 1
C43 C 0.3215(6) 0.1280(5) 0.4192(4) 0.036(2) Uani 0.75 1 d . . P H 1
F43A F 0.3084(3) 0.1063(3) 0.3788(2) 0.0399(15) Uani 0.75 1 d . . P H 1
F43B F 0.3148(4) 0.0820(4) 0.4465(2) 0.0388(15) Uani 0.75 1 d . . P H 1
F43C F 0.2769(3) 0.1700(3) 0.4272(2) 0.0374(14) Uani 0.75 1 d . . P H 1
O4B O 0.4346(14) 0.1799(12) 0.4548(9) 0.040(5) Uiso 0.25 1 d . . P H 2
C41A C 0.414(3) 0.0877(15) 0.4112(19) 0.060 Uiso 0.25 1 d D U P H 2
F41D F 0.4777(19) 0.0862(17) 0.3973(13) 0.084(10) Uiso 0.25 1 d . . P H 2
F41E F 0.4280(14) 0.0571(13) 0.4490(10) 0.055(6) Uiso 0.25 1 d . . P H 2
F41F F 0.3906(18) 0.0577(16) 0.3799(12) 0.076(9) Uiso 0.25 1 d . . P H 2
C43A C 0.324(5) 0.144(4) 0.438(3) 0.10(3) Uiso 0.25 1 d . . P H 2
F43E F 0.2879(13) 0.1382(13) 0.3970(9) 0.056(6) Uiso 0.25 1 d . . P H 2
F43D F 0.3026(14) 0.2003(13) 0.4491(9) 0.055(6) Uiso 0.25 1 d . . P H 2
F43F F 0.3153(18) 0.1065(18) 0.4617(13) 0.072(10) Uiso 0.25 1 d . . P H 2
C42 C 0.4035(4) 0.1957(4) 0.3809(3) 0.0310(15) Uiso 1 1 d . . . . .
F42A F 0.4155(3) 0.1620(3) 0.34590(19) 0.0349(13) Uani 0.8 1 d . . P K 1
F42B F 0.3534(3) 0.2305(3) 0.3711(2) 0.0377(14) Uani 0.8 1 d . . P K 1
F42C F 0.4527(3) 0.2325(3) 0.3882(2) 0.0342(13) Uani 0.8 1 d . . P K 1
F42D F 0.373(2) 0.168(2) 0.3469(15) 0.086(13) Uiso 0.2 1 d . . P K 2
F42E F 0.4659(17) 0.2100(16) 0.3723(12) 0.050(7) Uiso 0.2 1 d . . P K 2
F42F F 0.3742(13) 0.2478(11) 0.3884(10) 0.034(5) Uiso 0.2 1 d . . P K 2
Al2 Al 0.46589(8) 0.75154(9) 0.50014(10) 0.0284(4) Uani 1 1 d . . . . .
O5 O 0.4058(2) 0.6979(2) 0.5046(3) 0.0402(13) Uani 1 1 d . . . . .
C5 C 0.3898(3) 0.6378(3) 0.5032(4) 0.0348(15) Uani 1 1 d D . . . .
C51 C 0.4390(5) 0.5983(5) 0.5305(4) 0.029(2) Uani 0.7 1 d . . P L 1
F51A F 0.4986(3) 0.6153(4) 0.5201(3) 0.045(2) Uani 0.7 1 d . . P L 1
F51B F 0.4304(5) 0.6097(5) 0.5734(3) 0.045(2) Uani 0.7 1 d . . P L 1
F51C F 0.4331(4) 0.5387(3) 0.5229(3) 0.0457(19) Uani 0.7 1 d . . P L 1
C52 C 0.3232(5) 0.6306(5) 0.5267(4) 0.033(2) Uani 0.7 1 d . . P L 1
F52A F 0.3091(4) 0.5733(3) 0.5361(2) 0.0395(16) Uani 0.7 1 d . . P L 1
F52B F 0.3166(4) 0.6663(4) 0.5612(2) 0.0413(17) Uani 0.7 1 d . . P L 1
F52C F 0.2778(3) 0.6480(3) 0.5010(4) 0.0324(16) Uani 0.7 1 d . . P L 1
C53 C 0.3863(5) 0.6143(4) 0.4581(3) 0.0235(18) Uani 0.7 1 d . . P L 1
F53A F 0.4447(4) 0.6024(4) 0.4423(3) 0.0389(18) Uani 0.7 1 d . . P L 1
F53B F 0.3603(4) 0.6562(3) 0.4322(2) 0.0356(15) Uani 0.7 1 d . . P L 1
F53C F 0.3525(3) 0.5624(3) 0.4542(2) 0.0321(14) Uani 0.7 1 d . . P L 1
C54 C 0.385(2) 0.615(2) 0.5434(15) 0.063(10) Uiso 0.3 1 d . . P L 2
F54A F 0.3500(12) 0.5621(10) 0.5469(8) 0.057(5) Uiso 0.3 1 d . . P L 2
F54B F 0.3567(13) 0.6558(10) 0.5673(7) 0.056(5) Uiso 0.3 1 d . . P L 2
F54C F 0.4455(14) 0.5981(13) 0.5582(11) 0.056(7) Uiso 0.3 1 d . . P L 2
C55 C 0.3232(12) 0.6288(12) 0.4775(9) 0.056 Uiso 0.3 1 d D U P L 2
F55A F 0.3143(13) 0.5675(10) 0.4637(8) 0.056 Uiso 0.3 1 d D U P L 2
F55B F 0.3269(13) 0.6545(11) 0.4368(7) 0.056 Uiso 0.3 1 d D U P L 2
F55C F 0.2741(16) 0.6616(14) 0.4970(14) 0.056 Uiso 0.3 1 d D U P L 2
C56 C 0.4330(14) 0.597(2) 0.4735(11) 0.083(15) Uiso 0.3 1 d D . P L 2
F56A F 0.4334(14) 0.5365(13) 0.4791(9) 0.083 Uiso 0.3 1 d D U P L 2
F56B F 0.4958(11) 0.6132(11) 0.4813(8) 0.066(6) Uiso 0.3 1 d D . P L 2
F56C F 0.4315(16) 0.6014(15) 0.4289(9) 0.066 Uiso 0.3 1 d D U P L 2
F61B F 0.5612(4) 0.7412(4) 0.6540(3) 0.081(2) Uani 1 1 d . . . . .
O6 O 0.5131(4) 0.7541(5) 0.5457(3) 0.048(3) Uani 0.7 1 d . . P M 1
C6 C 0.5298(5) 0.7802(5) 0.5855(4) 0.037(2) Uani 0.7 1 d . . P M 1
C61 C 0.5294(6) 0.7283(8) 0.6199(6) 0.062(5) Uani 0.7 1 d . . P M 1
F61A F 0.5579(4) 0.6761(5) 0.6003(3) 0.052(2) Uani 0.7 1 d . . P M 1
F61C F 0.4732(4) 0.7118(4) 0.6298(3) 0.0445(18) Uani 0.7 1 d . . P M 1
C62 C 0.5940(7) 0.8107(6) 0.5814(5) 0.040(3) Uani 0.7 1 d . . P M 1
F62A F 0.6424(3) 0.7673(4) 0.5787(3) 0.053(2) Uani 0.7 1 d . . P M 1
F62B F 0.6123(4) 0.8406(5) 0.6155(3) 0.048(2) Uani 0.7 1 d . . P M 1
F62C F 0.6009(5) 0.8480(4) 0.5482(3) 0.0477(19) Uani 0.7 1 d . . P M 1
F63A F 0.4845(4) 0.8398(5) 0.6431(3) 0.055(2) Uani 0.7 1 d . . P M 1
F63B F 0.4180(5) 0.8121(4) 0.5912(3) 0.050(2) Uani 0.7 1 d . . P M 1
F63C F 0.4898(3) 0.8831(3) 0.5810(3) 0.0455(17) Uani 0.7 1 d . . P M 1
C63 C 0.4819(5) 0.8271(5) 0.6010(3) 0.0275(18) Uiso 0.7 1 d . . P M 1
O9 O 0.5359(9) 0.7389(9) 0.5304(6) 0.032(4) Uiso 0.3 1 d D . P M 2
C9 C 0.5608(9) 0.7456(8) 0.5698(7) 0.019(4) Uiso 0.3 1 d D . P M 2
C91 C 0.6046(13) 0.6936(12) 0.5814(10) 0.037(6) Uiso 0.3 1 d D . P M 2
F91A F 0.6474(9) 0.7057(8) 0.6104(6) 0.043(4) Uiso 0.3 1 d . . P M 2
F91B F 0.6345(10) 0.6772(10) 0.5479(7) 0.056(5) Uiso 0.3 1 d . . P M 2
F91C F 0.5656(8) 0.6416(8) 0.5996(5) 0.029(3) Uiso 0.3 1 d . . P M 2
C92 C 0.5996(10) 0.8058(10) 0.5637(9) 0.035 Uiso 0.3 1 d D U P M 2
F92A F 0.6288(15) 0.8274(15) 0.5978(10) 0.067(8) Uiso 0.3 1 d D . P M 2
F92B F 0.6548(13) 0.7974(14) 0.5443(9) 0.080 Uiso 0.3 1 d D U P M 2
F92C F 0.5610(10) 0.8474(9) 0.5469(6) 0.042(4) Uiso 0.3 1 d D . P M 2
C93 C 0.5126(13) 0.7549(14) 0.6062(8) 0.061(9) Uiso 0.3 1 d D . P M 2
F93A F 0.511(3) 0.804(2) 0.6324(17) 0.17(2) Uiso 0.3 1 d D . P M 2
F93B F 0.4611(11) 0.7181(11) 0.5983(8) 0.063(5) Uiso 0.3 1 d D . P M 2
O7 O 0.4307(2) 0.8227(2) 0.4980(3) 0.0420(12) Uani 1 1 d . . . . .
C7 C 0.3801(4) 0.8566(4) 0.4829(4) 0.052(3) Uani 1 1 d D . . . .
F72B F 0.4243(3) 0.9043(3) 0.4201(3) 0.0645(17) Uani 1 1 d . . . . .
C71 C 0.3206(17) 0.8358(15) 0.4983(13) 0.18(2) Uiso 0.6 1 d D . P N 1
F71A F 0.3122(9) 0.7903(12) 0.4702(11) 0.164(14) Uani 0.6 1 d D . P N 1
F71C F 0.2656(9) 0.8674(11) 0.4907(6) 0.057(5) Uani 0.6 1 d D . P N 1
F71B F 0.3100(8) 0.7934(14) 0.5289(8) 0.130(11) Uani 0.6 1 d D . P N 1
C72 C 0.3797(5) 0.8626(5) 0.4341(4) 0.060(3) Uani 1 1 d D . . . .
F72A F 0.3967(4) 0.8087(4) 0.4143(3) 0.077(2) Uani 1 1 d . . . . .
F72C F 0.3236(3) 0.8810(5) 0.4164(4) 0.109(4) Uani 1 1 d . . . . .
C73 C 0.3817(4) 0.9235(4) 0.4990(5) 0.0241(18) Uani 0.6 1 d D . P N 1
F73A F 0.3645(4) 0.9216(3) 0.5426(3) 0.0358(17) Uani 0.6 1 d . . P N 1
F73B F 0.3455(4) 0.9632(4) 0.4811(4) 0.0402(18) Uani 0.6 1 d . . P N 1
F73C F 0.4410(4) 0.9448(5) 0.4993(5) 0.0233(15) Uani 0.6 1 d . . P N 1
C74 C 0.3146(5) 0.8250(5) 0.4946(4) 0.0096(19) Uani 0.4 1 d . U P N 2
F74B F 0.2972(6) 0.7805(6) 0.4688(4) 0.023(2) Uani 0.4 1 d . U P N 2
F74E F 0.3223(9) 0.8043(6) 0.5389(6) 0.049(6) Uani 0.4 1 d . . P N 2
F74D F 0.2732(15) 0.8643(16) 0.5116(14) 0.096(13) Uani 0.4 1 d . . P N 2
C76 C 0.3958(11) 0.9118(10) 0.5145(8) 0.062(8) Uani 0.4 1 d D U P N 2
F76A F 0.4568(9) 0.9336(10) 0.5039(11) 0.063(8) Uani 0.4 1 d D . P N 2
F76B F 0.3537(9) 0.9616(7) 0.5091(8) 0.101(10) Uani 0.4 1 d D . P N 2
F76C F 0.3964(14) 0.8994(15) 0.5611(8) 0.132(11) Uani 0.4 1 d D U P N 2
O8A O 0.5055(5) 0.7297(4) 0.4543(4) 0.036(3) Uani 0.56 1 d . . P M 1
C8 C 0.5590(7) 0.7401(6) 0.4302(7) 0.033(4) Uani 0.56 1 d . . P M 1
C81 C 0.5501(7) 0.6979(11) 0.3914(5) 0.050(5) Uani 0.56 1 d . . P M 1
F81A F 0.5615(5) 0.6395(4) 0.3982(4) 0.026(2) Uani 0.56 1 d . . P M 1
F81B F 0.5896(5) 0.7164(6) 0.3584(4) 0.054(3) Uani 0.56 1 d . . P M 1
F81C F 0.4902(10) 0.7064(10) 0.3778(7) 0.058(5) Uani 0.56 1 d . . P M 1
C82 C 0.6209(6) 0.7146(8) 0.4576(6) 0.043(4) Uani 0.56 1 d . . P M 1
F82A F 0.6685(4) 0.7018(5) 0.4273(4) 0.052(3) Uani 0.56 1 d . . P M 1
F82B F 0.6411(4) 0.7559(6) 0.4850(4) 0.059(3) Uani 0.56 1 d . . P M 1
F82C F 0.6083(4) 0.6609(4) 0.4770(4) 0.040(2) Uani 0.56 1 d . U P M 1
C83 C 0.5711(9) 0.8055(8) 0.4202(6) 0.042(4) Uiso 0.56 1 d . . P M 1
F83A F 0.5710(17) 0.8445(11) 0.4524(10) 0.137(13) Uani 0.56 1 d . . P M 1
F83B F 0.6301(5) 0.8196(5) 0.4056(4) 0.037(2) Uani 0.56 1 d . U P M 1
F83C F 0.5274(5) 0.8245(5) 0.3890(3) 0.045(2) Uani 0.56 1 d . . P M 1
O8B O 0.5098(13) 0.7510(12) 0.4534(9) 0.075(8) Uiso 0.44 1 d . . P M 2
C8B C 0.552(3) 0.745(2) 0.419(3) 0.15(3) Uiso 0.44 1 d D . P M 2
C85 C 0.5262(18) 0.7568(17) 0.3672(12) 0.077(9) Uiso 0.44 1 d . . P M 2
F85A F 0.4758(10) 0.7150(14) 0.3655(7) 0.051(5) Uani 0.44 1 d . . P M 2
F85B F 0.4915(13) 0.8127(12) 0.3715(16) 0.18(2) Uani 0.44 1 d . . P M 2
F85C F 0.5645(6) 0.7450(8) 0.3426(5) 0.068(5) Uani 0.44 1 d . . P M 2
C86 C 0.5987(17) 0.8001(15) 0.4287(11) 0.061(7) Uiso 0.44 1 d . . P M 2
F86A F 0.5603(5) 0.8406(7) 0.4551(7) 0.032(4) Uani 0.44 1 d . . P M 2
F86B F 0.6392(14) 0.7871(10) 0.4578(9) 0.107(8) Uani 0.44 1 d . . P M 2
F86D F 0.6159(11) 0.8290(13) 0.3865(8) 0.092(9) Uani 0.44 1 d . . P M 2
C87 C 0.5961(9) 0.6858(9) 0.4191(7) 0.037(4) Uani 0.44 1 d D . P M 2
F87A F 0.6069(8) 0.6623(8) 0.4546(6) 0.059(4) Uiso 0.44 1 d . . P M 2
F87B F 0.6490(7) 0.6937(6) 0.3949(5) 0.052(3) Uani 0.44 1 d . . P M 2
F87C F 0.558(2) 0.641(2) 0.3999(15) 0.132(14) Uani 0.44 1 d . U P M 2
C1S C 0.2602(5) 0.8977(5) 0.6174(4) 0.026(2) Uani 0.65 1 d . . P O 1
H1SA H 0.281227 0.874866 0.593708 0.031 Uiso 0.65 1 calc R U P O 1
H1SB H 0.234930 0.867952 0.634579 0.031 Uiso 0.65 1 calc R U P O 1
Cl11 Cl 0.20903(14) 0.95223(14) 0.59546(10) 0.0326(6) Uani 0.65 1 d . . P O 1
Cl12 Cl 0.31925(14) 0.93070(14) 0.65081(10) 0.0317(6) Uani 0.65 1 d . . P O 1
C2S C 0.1075(14) 1.0199(14) 0.4932(13) 0.017(6) Uiso 0.2 1 d . . P P 2
H2S1 H 0.214670 1.001000 0.513670 0.021 Uiso 0.2 1 d . U P Q 2
H2S2 H 0.168920 0.943700 0.515430 0.021 Uiso 0.2 1 d . U P R 2
Cl21 Cl 0.1220(9) 1.0352(10) 0.5046(6) 0.056(5) Uiso 0.2 1 d . . P P 2
Cl22 Cl 0.1896(9) 0.9778(9) 0.5829(6) 0.067(4) Uiso 0.2 1 d . . P S 2
C3S C 0.2604(18) 0.8900(17) 0.3769(12) 0.051(8) Uiso 0.3 1 d . . P T -1
Cl32 Cl 0.3225(4) 0.9293(4) 0.3495(3) 0.0475(18) Uani 0.3 1 d . . P T -1
Cl31 Cl 0.2049(6) 0.9587(8) 0.4096(4) 0.077(5) Uani 0.3 1 d . . P T -1
C4S C 0.1779(9) 0.9838(9) 0.4762(7) 0.019(3) Uiso 0.3 1 d . . P T 1
H4S1 H 0.160001 0.945305 0.488235 0.023 Uiso 0.3 1 calc R U P T 1
H4S2 H 0.220607 0.990255 0.489277 0.023 Uiso 0.3 1 calc R U P T 1
Cl41 Cl 0.1857(3) 0.9767(4) 0.4215(2) 0.0266(14) Uani 0.3 1 d . . P T 1
Cl42 Cl 0.1293(5) 1.0440(5) 0.4896(4) 0.053(3) Uani 0.3 1 d . . P T 1

loop_
_atom_site_aniso_label
_atom_site_aniso_U_11
_atom_site_aniso_U_22
_atom_site_aniso_U_33
_atom_site_aniso_U_23
_atom_site_aniso_U_13
_atom_site_aniso_U_12
Ag1 0.01500(18) 0.0262(2) 0.0169(2) -0.00336(15) -0.00108(15) 0.00007(15)
Ag2 0.01524(18) 0.0263(2) 0.0172(2) -0.00347(15) -0.00169(15) 0.00082(15)
Mo1 0.0152(2) 0.0243(2) 0.0211(3) -0.00242(18) 0.00238(18) -0.00126(18)
Mo2 0.0163(2) 0.0203(2) 0.0202(3) -0.00336(18) 0.00155(18) 0.00063(17)
Mo3 0.0163(2) 0.0232(2) 0.0216(3) -0.00264(18) 0.00324(18) -0.00154(18)
Mo4 0.0171(2) 0.0201(2) 0.0201(3) -0.00368(17) 0.00230(18) 0.00098(18)
Mo5 0.0173(3) 0.0288(3) 0.0418(4) -0.0115(3) -0.0052(2) 0.0058(2)
Mo6 0.0134(2) 0.0306(3) 0.0361(4) -0.0121(2) -0.0028(2) 0.00167(19)
Mo7 0.0172(3) 0.0301(3) 0.0445(4) -0.0147(3) -0.0036(2) 0.0054(2)
Mo8 0.0120(2) 0.0341(3) 0.0369(4) -0.0165(2) -0.0014(2) 0.0011(2)
P1 0.0169(7) 0.0214(7) 0.0244(9) -0.0042(6) 0.0018(6) 0.0014(5)
P2 0.0153(7) 0.0238(7) 0.0223(9) -0.0045(6) 0.0025(5) -0.0022(5)
P3 0.0174(7) 0.0217(7) 0.0224(9) -0.0047(5) 0.0013(6) 0.0014(5)
P4 0.0161(7) 0.0229(7) 0.0224(9) -0.0027(6) 0.0013(5) -0.0015(5)
P5 0.0140(7) 0.0336(9) 0.0312(10) 0.0004(7) 0.0012(6) 0.0028(6)
P6 0.0201(8) 0.0606(13) 0.0292(11) 0.0100(9) 0.0008(7) 0.0114(8)
P7 0.0137(7) 0.0320(8) 0.0324(10) -0.0025(7) 0.0000(6) 0.0031(6)
P8 0.0194(8) 0.0604(13) 0.0356(12) 0.0091(10) 0.0010(7) 0.0107(8)
C11C 0.024(3) 0.021(3) 0.036(4) -0.006(3) 0.005(3) -0.002(2)
C12C 0.029(3) 0.032(3) 0.025(4) -0.002(3) 0.008(3) -0.004(3)
O11C 0.020(2) 0.031(2) 0.057(4) -0.006(2) -0.002(2) -0.0004(19)
O12C 0.039(3) 0.038(3) 0.039(4) -0.011(2) 0.019(2) -0.012(2)
C21C 0.021(3) 0.032(3) 0.027(4) -0.002(2) 0.005(2) 0.002(2)
C22C 0.024(3) 0.026(3) 0.027(4) -0.004(2) 0.003(2) 0.001(2)
O21C 0.025(2) 0.035(3) 0.037(3) -0.003(2) 0.002(2) 0.013(2)
O22C 0.031(3) 0.043(3) 0.031(3) 0.001(2) 0.012(2) -0.003(2)
C31C 0.020(3) 0.030(3) 0.025(4) -0.002(2) 0.005(2) -0.008(2)
C32C 0.021(3) 0.025(3) 0.029(4) -0.008(2) -0.001(2) -0.002(2)
O31C 0.042(3) 0.033(3) 0.033(3) -0.012(2) 0.013(2) -0.008(2)
O32C 0.019(2) 0.032(3) 0.062(4) -0.014(3) 0.001(2) -0.001(2)
C41C 0.026(3) 0.031(3) 0.025(4) -0.004(2) 0.009(3) 0.001(3)
C42C 0.022(3) 0.027(3) 0.021(4) -0.006(2) 0.001(2) 0.000(2)
O41C 0.035(3) 0.041(3) 0.036(3) -0.002(2) 0.014(2) -0.008(2)
O42C 0.024(2) 0.039(3) 0.041(3) -0.007(2) -0.001(2) 0.007(2)
C51C 0.019(5) 0.037(6) 0.040(9) -0.002(5) -0.004(4) 0.009(4)
O51C 0.026(4) 0.025(4) 0.074(8) 0.017(4) -0.005(4) 0.001(3)
C53C 0.022(3) 0.034(4) 0.048(5) -0.006(3) 0.004(3) 0.009(3)
O53C 0.019(2) 0.046(3) 0.053(4) 0.004(3) -0.002(2) 0.007(2)
C61C 0.023(3) 0.029(3) 0.032(4) -0.001(3) 0.006(3) 0.007(2)
O61C 0.033(3) 0.046(3) 0.042(4) 0.006(3) 0.005(2) 0.012(3)
C62C 0.012(5) 0.022(5) 0.010(6) 0.003(4) 0.002(4) 0.003(4)
O62C 0.021(7) 0.042(10) 0.022(7) -0.012(6) -0.007(5) 0.002(5)
C63C 0.013(7) 0.053(13) 0.028(13) -0.003(9) 0.000(6) -0.007(7)
O63C 0.029(11) 0.052(13) 0.043(12) -0.025(9) -0.015(8) 0.015(8)
C71C 0.026(3) 0.032(3) 0.042(5) -0.002(3) -0.003(3) 0.005(3)
O71C 0.019(2) 0.040(3) 0.057(4) -0.005(3) 0.005(2) 0.008(2)
C73C 0.018(5) 0.024(5) 0.047(12) -0.002(8) 0.000(7) 0.005(4)
O73C 0.023(4) 0.039(5) 0.077(9) 0.012(6) -0.002(5) 0.006(4)
C72C 0.028(13) 0.034(12) 0.06(2) 0.012(16) -0.020(16) 0.010(9)
O72C 0.056(13) 0.047(12) 0.09(2) 0.031(13) -0.023(14) -0.004(10)
C81C 0.024(3) 0.044(4) 0.043(5) -0.023(3) -0.010(3) 0.012(3)
C82C 0.016(3) 0.031(3) 0.046(5) -0.003(3) 0.008(3) -0.006(2)
O81C 0.025(3) 0.053(4) 0.040(4) -0.018(3) -0.004(2) 0.013(3)
O82C 0.029(3) 0.042(3) 0.048(4) 0.008(3) 0.012(2) 0.010(2)
C11P 0.021(3) 0.028(3) 0.040(4) 0.001(3) 0.006(3) -0.001(2)
C12P 0.029(4) 0.043(4) 0.029(4) 0.008(3) 0.005(3) 0.001(3)
C13P 0.023(3) 0.043(4) 0.030(4) 0.004(3) -0.003(3) -0.005(3)
C14P 0.020(3) 0.038(4) 0.030(4) 0.008(3) 0.002(2) -0.001(3)
C15P 0.022(3) 0.030(3) 0.028(4) 0.005(2) 0.000(2) 0.001(2)
C21P 0.029(3) 0.025(3) 0.024(4) -0.009(2) -0.001(3) -0.002(2)
C22P 0.024(3) 0.034(3) 0.034(4) -0.008(3) -0.003(3) -0.003(3)
C23P 0.022(3) 0.032(3) 0.036(4) -0.008(3) -0.003(3) 0.005(3)
C24P 0.037(4) 0.030(3) 0.027(4) -0.007(3) -0.006(3) 0.004(3)
C25P 0.029(3) 0.027(3) 0.027(4) -0.008(2) 0.000(3) 0.002(3)
C31P 0.044(4) 0.041(4) 0.023(4) 0.001(3) -0.002(3) 0.005(3)
C32P 0.028(4) 0.034(4) 0.035(5) 0.007(3) -0.010(3) 0.002(3)
C33P 0.029(3) 0.027(3) 0.027(4) 0.005(2) 0.003(3) 0.006(2)
C34P 0.031(4) 0.026(3) 0.037(4) 0.000(3) 0.004(3) 0.002(3)
C35P 0.034(4) 0.036(4) 0.028(4) -0.002(3) 0.012(3) 0.000(3)
C41P 0.017(3) 0.027(3) 0.032(4) -0.007(2) 0.000(2) -0.002(2)
C42P 0.023(3) 0.034(3) 0.030(4) -0.012(3) -0.007(3) 0.005(3)
C43P 0.035(4) 0.029(3) 0.021(4) -0.004(3) -0.005(3) 0.003(3)
C44P 0.033(4) 0.034(3) 0.020(4) -0.004(3) 0.002(3) 0.000(3)
C45P 0.021(3) 0.027(3) 0.036(4) -0.005(3) 0.004(3) 0.002(2)
C51P 0.037(5) 0.101(9) 0.033(5) -0.028(5) -0.001(4) 0.020(5)
C52P 0.039(4) 0.078(7) 0.020(4) -0.008(4) -0.003(3) 0.016(5)
C53P 0.032(4) 0.060(5) 0.040(5) -0.022(4) -0.016(4) 0.013(4)
C54P 0.055(6) 0.053(6) 0.090(9) -0.041(6) -0.044(6) 0.015(5)
C55P 0.060(7) 0.074(7) 0.058(7) -0.046(6) -0.025(6) 0.027(6)
C61P 0.014(8) 0.023(12) 0.05(2) -0.002(12) 0.005(11) -0.001(8)
C62P 0.034(16) 0.021(12) 0.10(5) -0.01(2) 0.02(2) 0.003(10)
C63P 0.027(10) 0.016(10) 0.063(19) 0.006(9) -0.004(10) -0.004(8)
C64P 0.019(8) 0.049(11) 0.039(12) -0.016(9) 0.001(8) -0.012(7)
C65P 0.018(9) 0.030(11) 0.05(2) -0.016(13) 0.008(13) -0.001(7)
C66P 0.006(6) 0.044(14) 0.045(11) 0.014(9) 0.002(5) -0.005(6)
C67P 0.008(4) 0.023(6) 0.030(6) 0.002(5) -0.007(4) -0.006(5)
C68P 0.023(7) 0.034(8) 0.054(17) -0.004(12) 0.011(10) -0.010(6)
C69P 0.014(6) 0.053(12) 0.041(12) -0.015(9) 0.000(7) -0.013(7)
C70P 0.022(7) 0.037(9) 0.06(2) -0.022(11) 0.013(10) -0.020(7)
C71P 0.070(14) 0.033(10) 0.032(11) -0.011(6) -0.004(8) 0.014(9)
C72P 0.033(7) 0.037(9) 0.034(10) -0.011(6) -0.007(6) -0.004(6)
C73P 0.035(10) 0.033(9) 0.030(10) -0.002(6) -0.003(6) -0.008(7)
C74P 0.028(8) 0.044(10) 0.010(6) -0.010(5) 0.001(4) 0.013(7)
C75P 0.052(10) 0.030(9) 0.049(10) -0.017(8) 0.019(7) -0.002(8)
C76P 0.019(9) 0.045(16) 0.07(2) -0.023(13) -0.013(11) 0.019(10)
C77P 0.022(8) 0.036(12) 0.034(10) -0.021(9) 0.000(7) 0.014(9)
C78P 0.034(15) 0.06(2) 0.09(3) -0.02(2) -0.005(16) 0.007(17)
C79P 0.015(8) 0.036(12) 0.027(11) -0.011(9) -0.004(7) -0.006(8)
C80P 0.021(9) 0.029(11) 0.047(16) -0.008(9) -0.002(8) 0.002(8)
C82P 0.011(3) 0.041(4) 0.057(5) -0.010(4) 0.005(3) -0.003(3)
C81P 0.015(5) 0.040(7) 0.032(9) -0.015(6) 0.013(5) -0.009(4)
C83P 0.006(4) 0.037(8) 0.040(7) -0.014(6) 0.001(4) -0.001(5)
C84P 0.008(4) 0.036(5) 0.025(6) -0.012(4) -0.006(3) -0.006(3)
C85P 0.011(4) 0.023(5) 0.041(9) -0.003(5) 0.000(4) -0.008(4)
N1 0.030(3) 0.030(3) 0.020(3) 0.002(2) -0.001(2) -0.009(2)
N2 0.027(3) 0.037(3) 0.016(3) -0.003(2) 0.001(2) -0.009(2)
C1L 0.036(4) 0.026(3) 0.038(4) 0.003(3) -0.015(3) -0.003(3)
C2L 0.049(5) 0.028(3) 0.034(4) -0.003(3) -0.015(3) 0.005(3)
C5L 0.032(3) 0.055(5) 0.018(4) -0.004(3) 0.002(3) -0.016(3)
C10L 0.042(4) 0.031(3) 0.028(4) 0.001(3) 0.013(3) -0.003(3)
C11L 0.041(4) 0.054(5) 0.017(4) 0.006(3) -0.007(3) -0.020(3)
C12L 0.039(4) 0.031(3) 0.028(4) 0.003(3) -0.006(3) -0.009(3)
Al1A 0.0111(13) 0.0191(13) 0.0176(14) -0.0002(12) -0.0017(16) 0.0013(11)
O1A 0.023(3) 0.031(3) 0.021(3) -0.004(2) -0.002(2) 0.006(2)
O2A 0.027(3) 0.021(3) 0.025(4) 0.000(2) -0.002(2) 0.012(2)
C1 0.026(2) 0.032(3) 0.031(3) -0.002(3) -0.006(3) 0.010(2)
C11A 0.027(5) 0.023(5) 0.061(9) 0.004(4) -0.002(5) -0.004(4)
F11A 0.016(3) 0.053(4) 0.051(4) 0.006(3) -0.001(2) 0.003(3)
F11B 0.035(3) 0.024(3) 0.060(5) 0.005(3) -0.006(3) -0.006(2)
F11C 0.022(3) 0.034(3) 0.028(4) 0.005(2) 0.004(2) 0.006(3)
C13A 0.023(5) 0.034(5) 0.040(7) -0.009(4) -0.010(4) 0.009(4)
F13A 0.046(4) 0.040(4) 0.042(4) -0.021(3) -0.018(3) 0.025(3)
F13B 0.031(3) 0.064(5) 0.021(3) -0.005(3) -0.002(2) 0.020(3)
F13C 0.031(3) 0.045(4) 0.044(4) -0.018(3) -0.011(3) 0.002(3)
C12 0.023(2) 0.036(3) 0.037(4) -0.004(3) -0.002(3) 0.010(2)
F12A 0.023(3) 0.039(3) 0.032(3) 0.002(2) -0.008(2) 0.016(2)
F12B 0.026(3) 0.030(3) 0.031(3) -0.005(2) 0.004(2) 0.010(2)
F12C 0.025(3) 0.030(3) 0.031(3) 0.009(2) 0.006(2) 0.012(2)
C2 0.025(2) 0.022(2) 0.017(3) 0.001(2) 0.002(3) 0.0081(17)
C21 0.017(4) 0.026(4) 0.030(5) 0.002(3) 0.000(3) 0.015(3)
F21A 0.025(3) 0.032(3) 0.024(3) -0.003(2) -0.005(2) -0.001(2)
F21B 0.048(4) 0.031(3) 0.020(3) 0.002(2) 0.002(2) 0.014(3)
F21C 0.028(3) 0.032(3) 0.039(4) 0.002(2) -0.012(2) 0.014(3)
C22 0.023(4) 0.026(4) 0.027(5) 0.000(3) 0.003(3) 0.009(3)
F22A 0.035(3) 0.016(2) 0.040(4) -0.002(2) 0.003(2) 0.008(2)
F22B 0.030(3) 0.028(3) 0.018(3) -0.007(2) 0.001(2) 0.005(2)
F22C 0.032(3) 0.041(4) 0.048(4) 0.019(3) 0.025(3) 0.008(3)
C23 0.020(4) 0.025(4) 0.081(11) 0.017(5) 0.011(5) 0.006(3)
F23A 0.024(3) 0.037(3) 0.041(4) 0.006(3) 0.021(2) 0.010(2)
F23B 0.032(3) 0.033(3) 0.053(5) 0.002(3) -0.013(3) -0.001(3)
F23C 0.039(3) 0.031(3) 0.043(4) 0.017(3) 0.021(3) 0.012(3)
C3 0.042(4) 0.024(3) 0.021(4) 0.002(2) 0.001(3) 0.008(3)
O3A 0.028(3) 0.031(3) 0.028(4) 0.009(2) 0.007(2) 0.014(3)
C31 0.031(6) 0.025(6) 0.020(7) 0.003(4) 0.015(5) 0.002(5)
F31C 0.027(4) 0.050(5) 0.043(5) 0.007(4) 0.009(3) 0.010(3)
F31B 0.039(5) 0.051(6) 0.041(6) -0.019(4) 0.011(4) -0.009(5)
F31A 0.041(5) 0.085(7) 0.022(5) 0.004(4) 0.021(4) -0.007(5)
C33B 0.026(3) 0.025(3) 0.025(3) 0.0002(14) 0.0008(14) 0.0007(14)
F33D 0.093(10) 0.019(4) 0.039(6) -0.009(3) -0.001(5) 0.016(5)
F33E 0.073(7) 0.028(4) 0.034(5) 0.009(3) -0.006(4) 0.034(4)
F33F 0.109(10) 0.026(4) 0.074(8) 0.028(4) 0.062(7) 0.019(5)
C31A 0.026(12) 0.049(18) 0.07(3) -0.023(15) -0.010(14) -0.003(11)
F31D 0.043(8) 0.115(16) 0.048(11) 0.024(10) -0.006(7) -0.006(10)
F31E 0.038(9) 0.17(2) 0.061(14) -0.022(15) -0.015(8) 0.025(13)
F31F 0.062(14) 0.061(14) 0.15(3) -0.004(14) 0.024(16) -0.006(11)
C33A 0.017(9) 0.043(12) 0.09(2) -0.015(12) 0.000(11) -0.007(9)
F33A 0.082(16) 0.041(12) 0.10(2) -0.031(11) -0.003(14) 0.025(11)
F33B 0.055(10) 0.072(12) 0.066(13) -0.019(10) 0.006(9) 0.019(9)
F33C 0.098(12) 0.049(8) 0.097(12) 0.007(9) -0.012(10) 0.007(9)
C32 0.042(4) 0.028(3) 0.031(4) 0.002(3) 0.012(3) 0.012(3)
F32A 0.042(4) 0.049(5) 0.024(4) -0.015(3) -0.011(3) 0.025(4)
F32B 0.047(5) 0.018(3) 0.037(5) 0.002(3) 0.007(3) 0.008(3)
F32C 0.052(5) 0.040(4) 0.025(4) 0.003(3) 0.017(3) -0.008(4)
C4 0.033(4) 0.027(3) 0.030(4) -0.007(3) -0.004(3) 0.008(3)
O4A 0.034(3) 0.038(4) 0.017(3) -0.014(2) -0.006(2) 0.011(3)
C41 0.035(5) 0.031(5) 0.035(6) 0.002(4) -0.010(4) 0.017(4)
F41A 0.027(3) 0.036(3) 0.040(4) -0.007(3) -0.006(2) 0.015(2)
F41B 0.057(4) 0.035(3) 0.022(3) -0.001(2) -0.008(3) 0.011(3)
F41C 0.041(3) 0.026(3) 0.037(4) -0.012(2) 0.000(3) 0.010(2)
C43 0.045(6) 0.034(5) 0.029(7) -0.003(4) -0.010(5) 0.006(4)
F43A 0.044(4) 0.040(3) 0.036(4) -0.009(3) -0.010(3) 0.002(3)
F43B 0.047(4) 0.038(4) 0.031(4) 0.005(3) 0.009(3) -0.002(3)
F43C 0.024(3) 0.046(4) 0.042(4) -0.006(3) 0.001(2) 0.012(3)
F42A 0.044(3) 0.038(3) 0.023(3) -0.010(2) 0.001(2) 0.008(2)
F42B 0.041(3) 0.039(3) 0.033(3) 0.007(2) -0.004(3) 0.019(3)
F42C 0.028(3) 0.041(3) 0.034(3) 0.004(2) -0.006(2) 0.004(2)
Al2 0.0239(7) 0.0283(8) 0.0329(10) 0.0020(10) -0.0022(11) -0.0107(6)
O5 0.029(2) 0.031(2) 0.060(4) 0.005(3) -0.003(3) -0.0140(18)
C5 0.025(3) 0.030(3) 0.049(5) -0.001(4) -0.002(4) -0.014(2)
C51 0.032(5) 0.033(5) 0.024(6) 0.012(4) -0.015(4) -0.018(4)
F51A 0.021(3) 0.044(4) 0.070(5) 0.028(3) -0.020(3) -0.016(3)
F51B 0.043(4) 0.073(6) 0.021(5) 0.014(4) -0.013(3) -0.030(4)
F51C 0.042(4) 0.030(3) 0.065(5) 0.016(3) -0.028(3) -0.018(3)
C52 0.033(5) 0.041(5) 0.026(6) -0.002(4) 0.011(4) -0.023(4)
F52A 0.041(4) 0.039(3) 0.038(4) 0.009(3) 0.008(3) -0.024(3)
F52B 0.042(4) 0.054(4) 0.027(4) -0.011(3) 0.017(3) -0.016(3)
F52C 0.019(2) 0.030(3) 0.049(4) 0.002(4) -0.003(3) -0.009(2)
C53 0.022(4) 0.025(4) 0.024(5) 0.004(3) -0.004(3) -0.005(3)
F53A 0.031(4) 0.038(4) 0.047(6) -0.003(3) 0.005(3) -0.001(3)
F53B 0.038(3) 0.047(4) 0.022(3) 0.010(2) -0.004(3) 0.003(3)
F53C 0.031(3) 0.029(3) 0.036(4) -0.012(2) -0.008(3) -0.005(2)
F61B 0.088(6) 0.083(5) 0.070(5) 0.018(4) -0.007(4) -0.015(5)
O6 0.020(3) 0.096(8) 0.030(5) -0.022(5) -0.011(3) 0.023(4)
C6 0.026(5) 0.037(5) 0.047(7) 0.002(4) -0.001(4) -0.012(4)
C61 0.026(5) 0.064(9) 0.095(13) 0.044(9) -0.032(7) -0.018(6)
F61A 0.036(4) 0.065(6) 0.056(6) 0.017(4) -0.015(3) -0.006(4)
F61C 0.046(4) 0.044(4) 0.043(5) 0.008(3) -0.004(3) -0.008(3)
C62 0.058(8) 0.029(5) 0.032(7) -0.004(4) 0.009(6) 0.001(5)
F62A 0.029(3) 0.061(5) 0.070(6) -0.002(4) -0.012(3) 0.004(3)
F62B 0.033(4) 0.060(5) 0.051(6) 0.002(4) -0.016(4) -0.011(4)
F62C 0.055(5) 0.045(4) 0.043(5) -0.004(3) 0.011(4) -0.016(4)
F63A 0.053(5) 0.069(6) 0.042(5) -0.002(4) -0.004(4) -0.001(4)
F63B 0.076(6) 0.034(4) 0.039(5) -0.001(3) 0.018(4) -0.007(4)
F63C 0.038(4) 0.040(4) 0.058(5) 0.002(3) -0.006(3) -0.007(3)
O7 0.030(2) 0.035(2) 0.061(4) -0.004(3) 0.008(3) -0.0108(19)
C7 0.029(4) 0.030(4) 0.099(8) -0.012(4) 0.025(4) -0.003(3)
F72B 0.045(3) 0.059(4) 0.090(5) 0.006(3) -0.001(3) -0.003(3)
F71A 0.072(12) 0.110(17) 0.31(3) -0.058(18) -0.115(16) 0.022(11)
F71C 0.019(4) 0.043(7) 0.110(15) -0.001(8) -0.011(7) 0.002(4)
F71B 0.033(7) 0.24(3) 0.120(16) -0.056(18) -0.027(9) 0.066(12)
C72 0.039(5) 0.051(6) 0.089(9) 0.000(5) -0.004(5) 0.003(4)
F72A 0.104(6) 0.059(4) 0.069(5) -0.009(3) -0.041(4) -0.010(4)
F72C 0.040(4) 0.102(7) 0.184(11) 0.042(7) -0.019(5) 0.014(4)
C73 0.019(4) 0.023(4) 0.030(6) 0.007(5) -0.005(5) -0.004(3)
F73A 0.036(4) 0.029(3) 0.043(5) -0.010(3) 0.022(3) -0.009(3)
F73B 0.028(4) 0.035(4) 0.058(6) 0.002(4) 0.007(4) 0.008(3)
F73C 0.017(3) 0.020(4) 0.033(4) 0.000(3) 0.000(4) -0.003(3)
C74 0.008(2) 0.009(2) 0.011(2) -0.0006(13) 0.0004(14) -0.0012(13)
F74B 0.008(4) 0.021(4) 0.040(5) -0.007(3) -0.005(3) -0.005(3)
F74E 0.053(11) 0.024(5) 0.070(12) -0.026(6) 0.049(10) -0.024(6)
F74D 0.051(17) 0.040(10) 0.20(4) 0.02(2) 0.07(2) 0.016(12)
C76 0.062(8) 0.062(8) 0.062(8) -0.0002(14) -0.0001(14) 0.0000(14)
F76A 0.042(12) 0.029(9) 0.118(19) -0.004(11) 0.007(14) -0.005(8)
F76B 0.098(15) 0.029(7) 0.18(2) 0.038(11) -0.094(18) -0.009(8)
F76C 0.132(15) 0.137(15) 0.129(15) -0.008(12) 0.044(12) 0.015(12)
O8A 0.027(5) 0.004(3) 0.076(8) -0.008(4) 0.034(5) -0.005(3)
C8 0.015(5) 0.018(5) 0.066(11) -0.007(5) 0.026(5) 0.000(4)
C81 0.026(7) 0.101(15) 0.023(8) -0.021(8) 0.014(5) -0.020(8)
F81A 0.022(3) 0.017(3) 0.040(5) -0.009(3) 0.007(3) -0.001(2)
F81B 0.042(5) 0.071(7) 0.049(7) -0.004(5) 0.019(4) -0.013(5)
F81C 0.062(10) 0.051(7) 0.060(13) 0.001(8) -0.003(7) 0.004(7)
C82 0.017(5) 0.043(8) 0.070(12) -0.011(7) 0.001(6) 0.006(5)
F82A 0.024(4) 0.053(6) 0.078(8) 0.004(5) 0.020(4) 0.008(4)
F82B 0.012(3) 0.070(7) 0.093(10) -0.026(6) 0.001(4) -0.009(4)
F82C 0.023(3) 0.040(4) 0.056(6) 0.001(4) 0.003(4) -0.001(3)
F83A 0.26(3) 0.032(9) 0.12(2) -0.011(10) 0.07(2) -0.002(15)
F83B 0.027(4) 0.031(3) 0.051(5) -0.003(4) 0.024(4) -0.004(3)
F83C 0.041(5) 0.041(5) 0.053(6) 0.015(4) 0.014(4) 0.007(4)
F85A 0.046(11) 0.082(14) 0.024(10) -0.001(8) 0.020(8) 0.003(9)
F85B 0.072(16) 0.076(16) 0.41(6) 0.01(3) -0.05(3) -0.009(14)
F85C 0.036(6) 0.106(12) 0.062(10) 0.051(9) 0.021(6) 0.039(8)
F86A 0.010(4) 0.015(6) 0.072(10) -0.003(5) 0.021(4) 0.001(3)
F86B 0.15(2) 0.054(11) 0.11(2) -0.014(11) -0.018(17) -0.013(13)
F86D 0.052(12) 0.12(2) 0.11(2) -0.029(16) 0.025(12) -0.051(13)
C87 0.032(8) 0.041(9) 0.038(11) 0.003(7) 0.005(7) 0.005(7)
F87B 0.047(7) 0.051(7) 0.058(9) -0.003(6) 0.012(6) 0.006(6)
F87C 0.136(15) 0.131(15) 0.130(15) -0.002(7) 0.001(7) -0.001(7)
C1S 0.020(4) 0.025(4) 0.032(6) 0.005(3) 0.003(3) -0.006(3)
Cl11 0.0331(13) 0.0365(13) 0.0282(15) 0.0050(10) -0.0082(10) 0.0031(11)
Cl12 0.0280(13) 0.0345(13) 0.0325(16) 0.0022(10) -0.0044(10) -0.0025(10)
Cl32 0.043(4) 0.057(4) 0.043(5) 0.008(3) 0.009(3) -0.003(3)
Cl31 0.061(7) 0.130(12) 0.041(7) 0.041(7) -0.034(5) -0.056(8)
Cl41 0.016(2) 0.046(3) 0.018(3) -0.006(2) -0.0021(18) 0.014(2)
Cl42 0.065(6) 0.052(5) 0.042(6) 0.005(4) 0.012(4) 0.040(5)

loop_
_atom_type_symbol
_atom_type_description
_atom_type_scat_dispersion_real
_atom_type_scat_dispersion_imag
_atom_type_scat_source
C C 0.0030 0.0010 'International Tables Vol C Tables 4.2.6.8 and 6.1.1.4'
H H 0.0000 0.0000 'International Tables Vol C Tables 4.2.6.8 and 6.1.1.4'
Ag Ag -1.0100 0.9900 'International Tables Vol C Tables 4.2.6.8 and 6.1.1.4'
Al Al 0.0580 0.0460 'International Tables Vol C Tables 4.2.6.8 and 6.1.1.4'
Cl Cl 0.1360 0.1430 'International Tables Vol C Tables 4.2.6.8 and 6.1.1.4'
F F 0.0160 0.0090 'International Tables Vol C Tables 4.2.6.8 and 6.1.1.4'
Mo Mo -2.1330 0.6340 'International Tables Vol C Tables 4.2.6.8 and 6.1.1.4'
N N 0.0060 0.0030 'International Tables Vol C Tables 4.2.6.8 and 6.1.1.4'
O O 0.0100 0.0050 'International Tables Vol C Tables 4.2.6.8 and 6.1.1.4'
P P 0.0950 0.0860 'International Tables Vol C Tables 4.2.6.8 and 6.1.1.4'

loop_
_geom_angle_atom_site_label_1
_geom_angle_atom_site_label_2
_geom_angle_atom_site_label_3
_geom_angle
_geom_angle_site_symmetry_1
_geom_angle_site_symmetry_3
N1 Ag1 P5 112.35(17) 2_565 .
N1 Ag1 P4 100.26(15) 2_565 .
P5 Ag1 P4 120.12(6) . .
N1 Ag1 P1 97.19(16) 2_565 .
P5 Ag1 P1 114.70(6) . .
P4 Ag1 P1 108.90(6) . .
N2 Ag2 P7 110.09(16) . .
N2 Ag2 P2 102.41(15) . .
P7 Ag2 P2 118.54(6) . .
N2 Ag2 P3 98.90(17) . .
P7 Ag2 P3 114.87(6) . .
P2 Ag2 P3 109.47(6) . .
C11C Mo1 C12C 89.3(3) . .
C11C Mo1 C12P 94.1(3) . .
C12C Mo1 C12P 86.8(3) . .
C11C Mo1 C13P 130.0(3) . .
C12C Mo1 C13P 82.0(3) . .
C12P Mo1 C13P 36.6(3) . .
C11C Mo1 C11P 83.9(3) . .
C12C Mo1 C11P 120.9(3) . .
C12P Mo1 C11P 35.8(3) . .
C13P Mo1 C11P 60.3(3) . .
C11C Mo1 C14P 142.3(3) . .
C12C Mo1 C14P 113.2(3) . .
C12P Mo1 C14P 59.3(3) . .
C13P Mo1 C14P 35.9(3) . .
C11P Mo1 C14P 58.8(3) . .
C11C Mo1 C15P 109.5(3) . .
C12C Mo1 C15P 141.2(3) . .
C12P Mo1 C15P 59.0(3) . .
C13P Mo1 C15P 59.8(3) . .
C11P Mo1 C15P 35.0(2) . .
C14P Mo1 C15P 35.2(3) . .
C11C Mo1 P2 123.2(2) . .
C12C Mo1 P2 87.7(2) . .
C12P Mo1 P2 142.1(2) . .
C13P Mo1 P2 105.55(19) . .
C11P Mo1 P2 142.55(18) . .
C14P Mo1 P2 89.05(18) . .
C15P Mo1 P2 107.58(18) . .
C11C Mo1 P1 74.3(2) . .
C12C Mo1 P1 79.0(2) . .
C12P Mo1 P1 161.6(2) . .
C13P Mo1 P1 148.9(2) . .
C11P Mo1 P1 150.6(2) . .
C14P Mo1 P1 137.45(18) . .
C15P Mo1 P1 137.94(19) . .
P2 Mo1 P1 49.54(6) . .
C11C Mo1 Mo2 87.2(2) . .
C12C Mo1 Mo2 128.9(2) . .
C12P Mo1 Mo2 144.3(2) . .
C13P Mo1 Mo2 135.0(2) . .
C11P Mo1 Mo2 109.4(2) . .
C14P Mo1 Mo2 99.6(2) . .
C15P Mo1 Mo2 86.85(19) . .
P2 Mo1 Mo2 53.75(4) . .
P1 Mo1 Mo2 51.13(4) . .
C22C Mo2 C21C 87.2(3) . .
C22C Mo2 C25P 86.9(3) . .
C21C Mo2 C25P 97.2(3) . .
C22C Mo2 C24P 85.3(3) . .
C21C Mo2 C24P 133.3(3) . .
C25P Mo2 C24P 36.5(3) . .
C22C Mo2 C21P 119.6(3) . .
C21C Mo2 C21P 85.3(3) . .
C25P Mo2 C21P 35.4(3) . .
C24P Mo2 C21P 59.6(3) . .
C22C Mo2 C23P 116.7(3) . .
C21C Mo2 C23P 143.0(3) . .
C25P Mo2 C23P 59.3(3) . .
C24P Mo2 C23P 35.3(3) . .
C21P Mo2 C23P 58.7(3) . .
C22C Mo2 C22P 142.9(3) . .
C21C Mo2 C22P 109.4(3) . .
C25P Mo2 C22P 58.9(3) . .
C24P Mo2 C22P 59.0(3) . .
C21P Mo2 C22P 35.2(3) . .
C23P Mo2 C22P 35.1(3) . .
C22C Mo2 P1 91.3(2) . .
C21C Mo2 P1 123.0(2) . .
C25P Mo2 P1 139.67(19) . .
C24P Mo2 P1 103.23(19) . .
C21P Mo2 P1 140.39(19) . .
C23P Mo2 P1 86.32(18) . .
C22P Mo2 P1 105.3(2) . .
C22C Mo2 P2 77.8(2) . .
C21C Mo2 P2 74.8(2) . .
C25P Mo2 P2 162.9(2) . .
C24P Mo2 P2 146.7(2) . .
C21P Mo2 P2 153.2(2) . .
C23P Mo2 P2 134.98(18) . .
C22P Mo2 P2 137.7(2) . .
P1 Mo2 P2 49.50(6) . .
C22C Mo2 Mo1 128.7(2) . .
C21C Mo2 Mo1 84.8(2) . .
C25P Mo2 Mo1 144.3(2) . .
C24P Mo2 Mo1 133.6(2) . .
C21P Mo2 Mo1 110.1(2) . .
C23P Mo2 Mo1 98.8(2) . .
C22P Mo2 Mo1 86.7(2) . .
P1 Mo2 Mo1 53.57(5) . .
P2 Mo2 Mo1 51.20(4) . .
C31C Mo3 C32C 88.3(3) . .
C31C Mo3 C31P 84.0(3) . .
C32C Mo3 C31P 129.0(3) . .
C31C Mo3 C35P 86.8(3) . .
C32C Mo3 C35P 94.0(3) . .
C31P Mo3 C35P 35.4(3) . .
C31C Mo3 C34P 120.3(3) . .
C32C Mo3 C34P 83.5(3) . .
C31P Mo3 C34P 58.5(3) . .
C35P Mo3 C34P 35.6(3) . .
C31C Mo3 C32P 114.4(3) . .
C32C Mo3 C32P 142.0(3) . .
C31P Mo3 C32P 35.6(3) . .
C35P Mo3 C32P 59.5(3) . .
C34P Mo3 C32P 58.9(3) . .
C31C Mo3 C33P 141.7(3) . .
C32C Mo3 C33P 109.3(3) . .
C31P Mo3 C33P 58.4(3) . .
C35P Mo3 C33P 59.1(3) . .
C34P Mo3 C33P 35.3(3) . .
C32P Mo3 C33P 35.0(3) . .
C31C Mo3 P4 88.97(19) . .
C32C Mo3 P4 123.9(2) . .
C31P Mo3 P4 106.3(2) . .
C35P Mo3 P4 141.7(2) . .
C34P Mo3 P4 142.1(2) . .
C32P Mo3 P4 88.3(2) . .
C33P Mo3 P4 106.80(19) . .
C31C Mo3 P3 78.4(2) . .
C32C Mo3 P3 75.2(2) . .
C31P Mo3 P3 149.7(2) . .
C35P Mo3 P3 161.8(2) . .
C34P Mo3 P3 151.5(2) . .
C32P Mo3 P3 136.8(2) . .
C33P Mo3 P3 138.13(19) . .
P4 Mo3 P3 49.53(6) . .
C31C Mo3 Mo4 129.0(2) . .
C32C Mo3 Mo4 86.9(2) . .
C31P Mo3 Mo4 135.0(2) . .
C35P Mo3 Mo4 144.2(2) . .
C34P Mo3 Mo4 109.6(2) . .
C32P Mo3 Mo4 99.6(2) . .
C33P Mo3 Mo4 86.91(19) . .
P4 Mo3 Mo4 53.90(4) . .
P3 Mo3 Mo4 51.31(4) . .
C41C Mo4 C42C 87.5(3) . .
C41C Mo4 C43P 85.6(3) . .
C42C Mo4 C43P 132.8(3) . .
C41C Mo4 C44P 87.7(3) . .
C42C Mo4 C44P 97.2(3) . .
C43P Mo4 C44P 35.9(3) . .
C41C Mo4 C45P 121.1(3) . .
C42C Mo4 C45P 85.4(3) . .
C43P Mo4 C45P 59.5(3) . .
C44P Mo4 C45P 36.0(3) . .
C41C Mo4 C42P 115.9(3) . .
C42C Mo4 C42P 143.6(3) . .
C43P Mo4 C42P 34.7(3) . .
C44P Mo4 C42P 58.9(3) . .
C45P Mo4 C42P 58.9(2) . .
C41C Mo4 C41P 143.2(3) . .
C42C Mo4 C41P 110.0(3) . .
C43P Mo4 C41P 58.5(3) . .
C44P Mo4 C41P 58.9(3) . .
C45P Mo4 C41P 35.1(2) . .
C42P Mo4 C41P 35.3(3) . .
C41C Mo4 P3 89.5(2) . .
C42C Mo4 P3 122.9(2) . .
C43P Mo4 P3 103.72(19) . .
C44P Mo4 P3 139.6(2) . .
C45P Mo4 P3 140.74(18) . .
C42P Mo4 P3 86.79(18) . .
C41P Mo4 P3 105.73(17) . .
C41C Mo4 P4 76.8(2) . .
C42C Mo4 P4 74.54(19) . .
C43P Mo4 P4 147.13(19) . .
C44P Mo4 P4 162.6(2) . .
C45P Mo4 P4 152.9(2) . .
C42P Mo4 P4 135.46(18) . .
C41P Mo4 P4 138.15(19) . .
P3 Mo4 P4 49.42(5) . .
C41C Mo4 Mo3 127.6(2) . .
C42C Mo4 Mo3 85.3(2) . .
C43P Mo4 Mo3 133.7(2) . .
C44P Mo4 Mo3 144.6(2) . .
C45P Mo4 Mo3 109.9(2) . .
C42P Mo4 Mo3 99.4(2) . .
C41P Mo4 Mo3 87.02(19) . .
P3 Mo4 Mo3 53.61(4) . .
P4 Mo4 Mo3 51.33(4) . .
C52C Mo5 C53C 93.9(12) . .
C53C Mo5 C51C 88.6(4) . .
C52C Mo5 C55P 76.0(13) . .
C53C Mo5 C55P 97.3(4) . .
C51C Mo5 C55P 91.3(6) . .
C52C Mo5 C51P 109.5(12) . .
C53C Mo5 C51P 85.0(4) . .
C51C Mo5 C51P 123.7(6) . .
C55P Mo5 C51P 35.0(5) . .
C52C Mo5 C54P 74.4(13) . .
C53C Mo5 C54P 133.0(4) . .
C51C Mo5 C54P 88.7(6) . .
C55P Mo5 C54P 35.8(4) . .
C51P Mo5 C54P 58.4(5) . .
C52C Mo5 C53P 105.7(13) . .
C53C Mo5 C53P 143.3(4) . .
C51C Mo5 C53P 117.5(5) . .
C55P Mo5 C53P 59.4(4) . .
C51P Mo5 C53P 59.4(4) . .
C54P Mo5 C53P 34.7(4) . .
C52C Mo5 C52P 131.4(13) . .
C53C Mo5 C52P 109.2(3) . .
C51C Mo5 C52P 146.7(5) . .
C55P Mo5 C52P 59.4(5) . .
C51P Mo5 C52P 36.1(4) . .
C54P Mo5 C52P 58.4(5) . .
C53P Mo5 C52P 35.7(4) . .
C52C Mo5 P5 93.8(11) . .
C53C Mo5 P5 121.9(2) . .
C51C Mo5 P5 84.1(4) . .
C55P Mo5 P5 140.2(3) . .
C51P Mo5 P5 143.6(3) . .
C54P Mo5 P5 104.5(3) . .
C53P Mo5 P5 88.0(2) . .
C52P Mo5 P5 107.7(2) . .
C52C Mo5 P6 88.1(12) . .
C53C Mo5 P6 73.3(3) . .
C51C Mo5 P6 72.5(4) . .
C55P Mo5 P6 161.2(4) . .
C51P Mo5 P6 153.1(3) . .
C54P Mo5 P6 148.3(4) . .
C53P Mo5 P6 136.6(2) . .
C52P Mo5 P6 138.8(3) . .
P5 Mo5 P6 49.56(6) . .
C52C Mo5 Mo6 138.3(12) . .
C53C Mo5 Mo6 85.1(2) . .
C51C Mo5 Mo6 123.2(4) . .
C55P Mo5 Mo6 145.5(4) . .
C51P Mo5 Mo6 111.9(4) . .
C54P Mo5 Mo6 133.4(3) . .
C53P Mo5 Mo6 99.1(2) . .
C52P Mo5 Mo6 87.2(3) . .
P5 Mo5 Mo6 53.84(5) . .
P6 Mo5 Mo6 51.64(6) . .
C62C Mo6 C61C 88.3(6) . .
C61C Mo6 C63C 93.1(7) . .
C62C Mo6 C65P 78.2(9) . .
C61C Mo6 C65P 101.7(9) . .
C62C Mo6 C61P 112.6(8) . .
C61C Mo6 C61P 88.8(9) . .
C65P Mo6 C61P 37.2(9) . .
C62C Mo6 C62P 138.2(15) . .
C61C Mo6 C62P 115.0(16) . .
C65P Mo6 C62P 63.9(14) . .
C61P Mo6 C62P 40.1(15) . .
C62C Mo6 C64P 78.8(9) . .
C61C Mo6 C64P 139.5(8) . .
C65P Mo6 C64P 38.2(11) . .
C61P Mo6 C64P 62.2(11) . .
C62P Mo6 C64P 60.7(16) . .
C61C Mo6 C67P 140.8(5) . .
C63C Mo6 C67P 115.3(8) . .
C61C Mo6 C69P 127.7(7) . .
C63C Mo6 C69P 89.8(8) . .
C67P Mo6 C69P 34.7(7) . .
C61C Mo6 C68P 92.6(8) . .
C63C Mo6 C68P 99.2(9) . .
C67P Mo6 C68P 58.0(8) . .
C69P Mo6 C68P 35.7(9) . .
C62C Mo6 C63P 113.3(11) . .
C61C Mo6 C63P 149.1(8) . .
C65P Mo6 C63P 64.1(10) . .
C61P Mo6 C63P 63.0(11) . .
C62P Mo6 C63P 34.5(18) . .
C64P Mo6 C63P 37.8(11) . .
C61C Mo6 C66P 108.7(9) . .
C63C Mo6 C66P 145.6(12) . .
C67P Mo6 C66P 34.2(11) . .
C69P Mo6 C66P 55.9(11) . .
C68P Mo6 C66P 54.9(11) . .
C73C Mo7 C71C 91.0(6) . .
C71C Mo7 C78P 112.0(13) . .
C71C Mo7 C72C 88.2(9) . .
C78P Mo7 C72C 144.1(15) . .
C71C Mo7 C76P 96.9(6) . .
C78P Mo7 C76P 62.9(15) . .
C72C Mo7 C76P 86.3(14) . .
C71C Mo7 C79P 147.2(9) . .
C78P Mo7 C79P 36.7(14) . .
C72C Mo7 C79P 114.2(11) . .
C76P Mo7 C79P 63.0(11) . .
C71C Mo7 C80P 133.4(7) . .
C78P Mo7 C80P 63.9(14) . .
C72C Mo7 C80P 80.6(11) . .
C76P Mo7 C80P 37.8(9) . .
C79P Mo7 C80P 39.1(10) . .
C71C Mo7 C77P 85.9(7) . .
C78P Mo7 C77P 36.4(14) . .
C72C Mo7 C77P 123.3(12) . .
C76P Mo7 C77P 39.1(11) . .
C79P Mo7 C77P 62.0(11) . .
C80P Mo7 C77P 64.4(10) . .
C73C Mo7 C72P 83.6(8) . .
C71C Mo7 C72P 133.5(5) . .
C73C Mo7 C71P 86.5(8) . .
C71C Mo7 C71P 97.7(6) . .
C72P Mo7 C71P 36.0(7) . .
C73C Mo7 P7 91.3(5) . .
C71C Mo7 P7 121.3(3) . .
C78P Mo7 P7 110.4(13) . .
C72C Mo7 P7 80.1(10) . .
C76P Mo7 P7 138.6(7) . .
C79P Mo7 P7 87.4(9) . .
C80P Mo7 P7 101.2(6) . .
C77P Mo7 P7 146.5(7) . .
C72P Mo7 P7 105.0(5) . .
C71P Mo7 P7 141.0(6) . .
C73C Mo7 C73P 114.4(8) . .
C71C Mo7 C73P 140.6(6) . .
C72P Mo7 C73P 34.2(7) . .
C71P Mo7 C73P 57.1(8) . .
P7 Mo7 C73P 89.3(6) . .
C82C Mo8 C81C 89.5(3) . .
C82C Mo8 C81P 87.4(5) . .
C81C Mo8 C81P 120.0(5) . .
C82C Mo8 C86P 119.9(9) . .
C81C Mo8 C86P 87.6(8) . .
C82C Mo8 C85P 99.2(4) . .
C81C Mo8 C85P 86.0(4) . .
C81P Mo8 C85P 36.1(5) . .
C82C Mo8 C84P 135.4(4) . .
C81C Mo8 C84P 83.3(4) . .
C81P Mo8 C84P 59.8(6) . .
C85P Mo8 C84P 36.6(5) . .
C82C Mo8 C87P 137.5(9) . .
C81C Mo8 C87P 113.8(9) . .
C86P Mo8 C87P 34.7(11) . .
C82C Mo8 C82P 109.5(3) . .
C81C Mo8 C82P 143.0(3) . .
C81P Mo8 C82P 34.9(4) . .
C86P Mo8 C82P 55.5(8) . .
C85P Mo8 C82P 60.4(4) . .
C84P Mo8 C82P 60.8(4) . .
C87P Mo8 C82P 33.0(9) . .
C82C Mo8 C83P 145.5(5) . .
C81C Mo8 C83P 114.3(4) . .
C81P Mo8 C83P 59.4(7) . .
C85P Mo8 C83P 60.4(6) . .
C84P Mo8 C83P 35.8(5) . .
C82P Mo8 C83P 37.1(5) . .
C82C Mo8 C90P 86.7(8) . .
C81C Mo8 C90P 94.5(8) . .
C86P Mo8 C90P 34.0(10) . .
C87P Mo8 C90P 57.8(11) . .
C82P Mo8 C90P 56.9(8) . .
C82C Mo8 C88P 78.9(9) . .
C81C Mo8 C88P 125.4(9) . .
C86P Mo8 C88P 55.9(11) . .
C87P Mo8 C88P 58.6(12) . .
C82P Mo8 C88P 37.1(9) . .
C90P Mo8 C88P 32.5(11) . .
C82C Mo8 P8 123.9(2) . .
C81C Mo8 P8 86.6(3) . .
C81P Mo8 P8 140.6(4) . .
C86P Mo8 P8 115.8(9) . .
C85P Mo8 P8 136.1(4) . .
C84P Mo8 P8 99.6(4) . .
C87P Mo8 P8 93.8(8) . .
C82P Mo8 P8 106.5(2) . .
C83P Mo8 P8 84.0(5) . .
C90P Mo8 P8 149.4(8) . .
C88P Mo8 P8 143.1(8) . .
P2 P1 Mo2 67.51(7) . .
P2 P1 Mo1 63.32(7) . .
Mo2 P1 Mo1 75.30(5) . .
P2 P1 Ag1 129.64(9) . .
Mo2 P1 Ag1 136.67(8) . .
Mo1 P1 Ag1 146.65(8) . .
P1 P2 Mo1 67.14(7) . .
P1 P2 Ag2 121.28(9) . .
Mo1 P2 Ag2 147.81(8) . .
P1 P2 Mo2 62.99(7) . .
Mo1 P2 Mo2 75.05(5) . .
Ag2 P2 Mo2 137.14(8) . .
P4 P3 Mo4 67.52(7) . .
P4 P3 Mo3 63.43(7) . .
Mo4 P3 Mo3 75.08(5) . .
P4 P3 Ag2 128.96(9) . .
Mo4 P3 Ag2 138.46(8) . .
Mo3 P3 Ag2 145.26(8) . .
P3 P4 Mo3 67.04(7) . .
P3 P4 Ag1 121.59(9) . .
Mo3 P4 Ag1 148.55(8) . .
P3 P4 Mo4 63.06(6) . .
Mo3 P4 Mo4 74.77(5) . .
Ag1 P4 Mo4 136.68(8) . .
P6 P5 Mo5 68.69(8) . .
P6 P5 Ag1 125.88(11) . .
Mo5 P5 Ag1 148.13(9) . .
P6 P5 Mo6 63.76(8) . .
Mo5 P5 Mo6 75.07(5) . .
Ag1 P5 Mo6 135.94(9) . .
P5 P6 Mo6 66.48(8) . .
P5 P6 Mo5 61.75(8) . .
Mo6 P6 Mo5 73.59(7) . .
P8 P7 Mo7 68.30(9) . .
P8 P7 Ag2 124.76(11) . .
Mo7 P7 Ag2 152.01(9) . .
P8 P7 Mo8 64.24(9) . .
Mo7 P7 Mo8 74.60(5) . .
Ag2 P7 Mo8 132.63(8) . .
P7 P8 Mo8 66.31(8) . .
P7 P8 Mo7 62.21(8) . .
Mo8 P8 Mo7 73.22(7) . .
O11C C11C Mo1 174.9(7) . .
O12C C12C Mo1 178.3(7) . .
O21C C21C Mo2 177.6(7) . .
O22C C22C Mo2 176.6(7) . .
O31C C31C Mo3 176.8(7) . .
O32C C32C Mo3 177.7(7) . .
O41C C41C Mo4 177.2(8) . .
O42C C42C Mo4 176.5(6) . .
O51C C51C Mo5 174.6(15) . .
O52C C52C Mo5 173(3) . .
O53C C53C Mo5 178.0(8) . .
O61C C61C Mo6 175.8(7) . .
O62C C62C Mo6 174.1(18) . .
O63C C63C Mo6 170(2) . .
O71C C71C Mo7 177.3(8) . .
O73C C73C Mo7 178.8(17) . .
O72C C72C Mo7 178(3) . .
O81C C81C Mo8 177.1(8) . .
O82C C82C Mo8 177.5(7) . .
C15P C11P C12P 108.4(7) . .
C15P C11P Mo1 74.3(4) . .
C12P C11P Mo1 70.6(4) . .
C15P C11P H11P 125.7 . .
C12P C11P H11P 125.7 . .
Mo1 C11P H11P 125.7 . .
C11P C12P C13P 108.8(7) . .
C11P C12P Mo1 73.5(5) . .
C13P C12P Mo1 72.5(5) . .
C11P C12P H12P 125.4 . .
C13P C12P H12P 125.4 . .
Mo1 C12P H12P 125.4 . .
C14P C13P C12P 105.7(7) . .
C14P C13P Mo1 73.3(4) . .
C12P C13P Mo1 70.9(5) . .
C14P C13P H13P 126.9 . .
C12P C13P H13P 126.9 . .
Mo1 C13P H13P 126.9 . .
C15P C14P C13P 109.4(6) . .
C15P C14P Mo1 73.6(4) . .
C13P C14P Mo1 70.8(4) . .
C15P C14P H14P 125.2 . .
C13P C14P H14P 125.2 . .
Mo1 C14P H14P 125.2 . .
C11P C15P C14P 107.6(7) . .
C11P C15P Mo1 70.7(4) . .
C14P C15P Mo1 71.2(4) . .
C11P C15P H15P 126.2 . .
C14P C15P H15P 126.2 . .
Mo1 C15P H15P 126.2 . .
C25P C21P C22P 108.4(7) . .
C25P C21P Mo2 70.9(4) . .
C22P C21P Mo2 73.8(4) . .
C25P C21P H21P 125.7 . .
C22P C21P H21P 125.7 . .
Mo2 C21P H21P 125.7 . .
C21P C22P C23P 108.0(8) . .
C21P C22P Mo2 71.0(4) . .
C23P C22P Mo2 72.4(4) . .
C21P C22P H22P 125.9 . .
C23P C22P H22P 125.9 . .
Mo2 C22P H22P 125.9 . .
C22P C23P C24P 108.3(7) . .
C22P C23P Mo2 72.5(4) . .
C24P C23P Mo2 70.7(4) . .
C22P C23P H23P 125.8 . .
C24P C23P H23P 125.8 . .
Mo2 C23P H23P 125.8 . .
C23P C24P C25P 107.0(7) . .
C23P C24P Mo2 74.0(4) . .
C25P C24P Mo2 70.7(4) . .
C23P C24P H24P 126.3 . .
C25P C24P H24P 126.3 . .
Mo2 C24P H24P 126.3 . .
C21P C25P C24P 108.3(7) . .
C21P C25P Mo2 73.7(4) . .
C24P C25P Mo2 72.8(4) . .
C21P C25P H25P 125.6 . .
C24P C25P H25P 125.6 . .
Mo2 C25P H25P 125.6 . .
C35P C31P C32P 110.3(8) . .
C35P C31P Mo3 72.9(5) . .
C32P C31P Mo3 74.6(5) . .
C35P C31P H31P 124.7 . .
C32P C31P H31P 124.7 . .
Mo3 C31P H31P 124.7 . .
C31P C32P C33P 106.4(7) . .
C31P C32P Mo3 69.8(5) . .
C33P C32P Mo3 73.3(4) . .
C31P C32P H32P 126.6 . .
C33P C32P H32P 126.6 . .
Mo3 C32P H32P 126.6 . .
C32P C33P C34P 108.0(7) . .
C32P C33P Mo3 71.7(4) . .
C34P C33P Mo3 71.0(4) . .
C32P C33P H33P 125.9 . .
C34P C33P H33P 125.9 . .
Mo3 C33P H33P 125.9 . .
C35P C34P C33P 108.3(7) . .
C35P C34P Mo3 71.1(4) . .
C33P C34P Mo3 73.7(4) . .
C35P C34P H34P 125.7 . .
C33P C34P H34P 125.7 . .
Mo3 C34P H34P 125.7 . .
C31P C35P C34P 106.9(7) . .
C31P C35P Mo3 71.6(5) . .
C34P C35P Mo3 73.4(5) . .
C31P C35P H35P 126.3 . .
C34P C35P H35P 126.3 . .
Mo3 C35P H35P 126.3 . .
C45P C41P C42P 107.9(7) . .
C45P C41P Mo4 71.1(4) . .
C42P C41P Mo4 71.4(4) . .
C45P C41P H41P 126.0 . .
C42P C41P H41P 126.0 . .
Mo4 C41P H41P 126.0 . .
C43P C42P C41P 108.5(6) . .
C43P C42P Mo4 71.3(4) . .
C41P C42P Mo4 73.4(4) . .
C43P C42P H42P 125.6 . .
C41P C42P H42P 125.6 . .
Mo4 C42P H42P 125.6 . .
C42P C43P C44P 108.8(7) . .
C42P C43P Mo4 73.9(4) . .
C44P C43P Mo4 72.3(4) . .
C42P C43P H43P 125.4 . .
C44P C43P H43P 125.4 . .
Mo4 C43P H43P 125.4 . .
C43P C44P C45P 107.2(7) . .
C43P C44P Mo4 71.8(4) . .
C45P C44P Mo4 72.7(4) . .
C43P C44P H44P 126.2 . .
C45P C44P H44P 126.2 . .
Mo4 C44P H44P 126.2 . .
C41P C45P C44P 107.5(7) . .
C41P C45P Mo4 73.8(4) . .
C44P C45P Mo4 71.3(4) . .
C41P C45P H45P 126.0 . .
C44P C45P H45P 126.0 . .
Mo4 C45P H45P 126.0 . .
C55P C51P C52P 109.6(9) . .
C55P C51P Mo5 72.1(6) . .
C52P C51P Mo5 74.6(5) . .
C55P C51P H51P 125.0 . .
C52P C51P H51P 125.0 . .
Mo5 C51P H51P 125.0 . .
C51P C52P C53P 105.8(10) . .
C51P C52P Mo5 69.3(6) . .
C53P C52P Mo5 71.8(6) . .
C51P C52P H52P 127.0 . .
C53P C52P H52P 127.0 . .
Mo5 C52P H52P 127.0 . .
C54P C53P C52P 107.1(10) . .
C54P C53P Mo5 71.1(6) . .
C52P C53P Mo5 72.5(5) . .
C54P C53P H53P 126.3 . .
C52P C53P H53P 126.3 . .
Mo5 C53P H53P 126.3 . .
C53P C54P C55P 110.1(13) . .
C53P C54P Mo5 74.3(5) . .
C55P C54P Mo5 70.9(5) . .
C53P C54P H54P 124.9 . .
C55P C54P H54P 124.9 . .
Mo5 C54P H54P 124.9 . .
C51P C55P C54P 107.4(11) . .
C51P C55P Mo5 72.9(6) . .
C54P C55P Mo5 73.2(6) . .
C51P C55P H55P 126.0 . .
C54P C55P H55P 126.0 . .
Mo5 C55P H55P 126.0 . .
C65P C61P C62P 105(4) . .
C65P C61P Mo6 68.8(19) . .
C62P C61P Mo6 70(2) . .
C65P C61P H61A 127.5 . .
C62P C61P H61A 127.5 . .
Mo6 C61P H61A 127.5 . .
C63P C62P C61P 111(4) . .
C63P C62P Mo6 75(3) . .
C61P C62P Mo6 70(2) . .
C63P C62P H62A 124.7 . .
C61P C62P H62A 124.7 . .
Mo6 C62P H62A 124.6 . .
C62P C63P C64P 107(3) . .
C62P C63P Mo6 70(2) . .
C64P C63P Mo6 69.5(16) . .
C62P C63P H63A 126.5 . .
C64P C63P H63A 126.5 . .
Mo6 C63P H63A 126.5 . .
C65P C64P C63P 108(2) . .
C65P C64P Mo6 67.2(16) . .
C63P C64P Mo6 72.7(17) . .
C65P C64P H64A 125.8 . .
C63P C64P H64A 125.8 . .
Mo6 C64P H64A 125.8 . .
C61P C65P C64P 109(3) . .
C61P C65P Mo6 74.0(19) . .
C64P C65P Mo6 74.6(16) . .
C61P C65P H65A 125.2 . .
C64P C65P H65A 125.2 . .
Mo6 C65P H65A 125.2 . .
C70P C66P C67P 114(3) . .
C70P C66P Mo6 75(2) . .
C67P C66P Mo6 70.3(18) . .
C70P C66P H66A 122.9 . .
C67P C66P H66A 122.9 . .
Mo6 C66P H66A 122.9 . .
C69P C67P C66P 106(2) . .
C69P C67P Mo6 72.9(11) . .
C66P C67P Mo6 75.5(14) . .
C69P C67P H67A 126.5 . .
C66P C67P H67A 126.5 . .
Mo6 C67P H67A 126.5 . .
C70P C68P C69P 108(3) . .
C70P C68P Mo6 74.8(18) . .
C69P C68P Mo6 71.6(12) . .
C70P C68P H68A 125.7 . .
C69P C68P H68A 125.7 . .
Mo6 C68P H68A 125.7 . .
C67P C69P C68P 107(2) . .
C67P C69P Mo6 72.4(11) . .
C68P C69P Mo6 72.7(13) . .
C67P C69P H69A 126.3 . .
C68P C69P H69A 126.3 . .
Mo6 C69P H69A 126.3 . .
C66P C70P C68P 105(3) . .
C66P C70P Mo6 73(2) . .
C68P C70P Mo6 70.2(16) . .
C72P C71P C75P 106.8(18) . .
C72P C71P Mo7 71.5(11) . .
C75P C71P Mo7 74.4(13) . .
C72P C71P H71P 126.3 . .
C75P C71P H71P 126.3 . .
Mo7 C71P H71P 126.3 . .
C73P C72P C71P 106.0(19) . .
C73P C72P Mo7 75.7(13) . .
C71P C72P Mo7 72.5(11) . .
C73P C72P H72P 126.4 . .
C71P C72P H72P 126.4 . .
Mo7 C72P H72P 126.4 . .
C74P C73P C72P 109(2) . .
C74P C73P Mo7 74.8(14) . .
C72P C73P Mo7 70.2(12) . .
C74P C73P H73P 125.5 . .
C72P C73P H73P 125.5 . .
Mo7 C73P H73P 125.5 . .
C75P C74P C73P 112(2) . .
C75P C74P Mo7 72.6(13) . .
C73P C74P Mo7 72.3(13) . .
C74P C75P C71P 106(2) . .
C74P C75P Mo7 75.1(12) . .
C71P C75P Mo7 70.0(12) . .
C80P C76P C77P 110(2) . .
C80P C76P Mo7 72.8(17) . .
C77P C76P Mo7 72.9(16) . .
C80P C76P H76P 124.9 . .
C77P C76P H76P 124.9 . .
Mo7 C76P H76P 124.9 . .
C78P C77P C76P 103(3) . .
C78P C77P Mo7 65(2) . .
C76P C77P Mo7 68.0(18) . .
C78P C77P H77P 128.5 . .
C76P C77P H77P 128.5 . .
Mo7 C77P H77P 128.5 . .
C79P C78P C77P 115(3) . .
C79P C78P Mo7 77(3) . .
C77P C78P Mo7 78(3) . .
C79P C78P H78P 122.0 . .
C77P C78P H78P 122.0 . .
Mo7 C78P H78P 122.0 . .
C78P C79P C80P 106(3) . .
C78P C79P Mo7 66(3) . .
C80P C79P Mo7 70.6(17) . .
C78P C79P H79P 126.8 . .
C80P C79P H79P 126.8 . .
Mo7 C79P H79P 126.8 . .
C76P C80P C79P 104(2) . .
C76P C80P Mo7 69.4(16) . .
C79P C80P Mo7 70.3(16) . .
C76P C80P H80P 127.8 . .
C79P C80P H80P 127.8 . .
Mo7 C80P H80P 127.8 . .
C81P C82P C83P 104.7(12) . .
C87P C82P C88P 110(2) . .
C87P C82P Mo8 73.6(16) . .
C81P C82P Mo8 68.0(6) . .
C83P C82P Mo8 71.8(6) . .
C88P C82P Mo8 74.8(14) . .
C87P C82P H82P 133.1 . .
C81P C82P H82P 134.0 . .
C83P C82P H82P 121.3 . .
C88P C82P H82P 116.1 . .
Mo8 C82P H82P 125.8 . .
C82P C81P C85P 113.6(16) . .
C82P C81P Mo8 77.1(7) . .
C85P C81P Mo8 72.9(7) . .
C82P C81P H81P 123.0 . .
C85P C81P H81P 123.0 . .
Mo8 C81P H81P 123.0 . .
C84P C83P C82P 106.8(15) . .
C84P C83P Mo8 70.3(7) . .
C82P C83P Mo8 71.0(6) . .
C84P C83P H83P 126.5 . .
C82P C83P H83P 126.5 . .
Mo8 C83P H83P 126.5 . .
C85P C84P C83P 108.2(13) . .
C85P C84P Mo8 69.7(6) . .
C83P C84P Mo8 74.0(7) . .
C85P C84P H84P 125.8 . .
C83P C84P H84P 125.8 . .
Mo8 C84P H84P 125.8 . .
C81P C85P C84P 106.6(12) . .
C81P C85P Mo8 71.0(7) . .
C84P C85P Mo8 73.7(6) . .
C81P C85P H85P 126.5 . .
C84P C85P H85P 126.5 . .
Mo8 C85P H85P 126.5 . .
C87P C86P C90P 113(3) . .
C87P C86P Mo8 77(2) . .
C90P C86P Mo8 78(2) . .
C87P C86P H86P 122.8 . .
C90P C86P H86P 122.8 . .
Mo8 C86P H86P 122.8 . .
C82P C87P C86P 104(3) . .
C82P C87P Mo8 73.4(17) . .
C86P C87P Mo8 68.5(19) . .
C82P C87P H87P 127.6 . .
C86P C87P H87P 127.6 . .
Mo8 C87P H87P 127.6 . .
C90P C88P C82P 103(3) . .
C90P C88P Mo8 71(2) . .
C82P C88P Mo8 68.1(13) . .
C90P C88P H88P 128.5 . .
C82P C88P H88P 128.5 . .
Mo8 C88P H88P 128.5 . .
C88P C90P C86P 109(3) . .
C88P C90P Mo8 77(2) . .
C86P C90P Mo8 68.0(18) . .
C88P C90P H90P 125.3 . .
C86P C90P H90P 125.3 . .
Mo8 C90P H90P 125.3 . .
C1L N1 C5L 116.4(7) . .
C1L N1 Ag1 117.6(6) . 2_564
C5L N1 Ag1 126.0(5) . 2_564
C10L N2 C11L 117.1(7) . .
C10L N2 Ag2 119.0(5) . .
C11L N2 Ag2 123.9(5) . .
N1 C1L C2L 126.8(9) . .
N1 C1L H1L 116.6 . .
C2L C1L H1L 116.6 . .
C3L C2L C1L 120.2(9) . .
C1L C2L C3LA 108.8(8) . .
C3L C2L H2L 119.9 . .
C1L C2L H2L 119.9 . .
C1L C2L H2LA 125.6 . .
C3LA C2L H2LA 125.6 . .
C2L C3L C4L 116.4(12) . .
C2L C3L C6L 125.3(12) . .
C4L C3L C6L 118.3(13) . .
C3L C4L C5L 121.9(13) . .
C3L C4L H4L 119.1 . .
C5L C4L H4L 119.1 . .
C7L C6L C3L 176.9(17) . .
C6L C7L C8L 161.7(17) . .
C9L C8L C7L 109.3(14) . .
C9L C8L C12L 120.6(12) . .
C7L C8L C12L 129.3(11) . .
C8L C9L C10L 121.7(15) . .
C8L C9L H9L 119.2 . .
C10L C9L H9L 119.2 . .
C4LA C3LA C6LA 117.1(15) . .
C4LA C3LA C2L 114.1(13) . .
C6LA C3LA C2L 128.6(11) . .
C3LA C4LA C5L 128.2(15) . .
C3LA C4LA H4LA 115.9 . .
C5L C4LA H4LA 115.9 . .
C7LA C6LA C3LA 171.0(18) . .
C6LA C7LA C8LA 172.8(17) . .
C12L C8LA C9LA 116.3(13) . .
C12L C8LA C7LA 124.3(12) . .
C9LA C8LA C7LA 119.4(13) . .
C8LA C9LA C10L 124.1(13) . .
C8LA C9LA H9LA 118.0 . .
C10L C9LA H9LA 118.0 . .
N1 C5L C4LA 125.3(9) . .
N1 C5L C4L 117.6(9) . .
N1 C5L H5L 121.2 . .
C4L C5L H5L 121.2 . .
N1 C5L H5LA 117.4 . .
C4LA C5L H5LA 117.4 . .
C9L C10L N2 126.6(10) . .
N2 C10L C9LA 114.9(9) . .
C9L C10L H10L 116.7 . .
N2 C10L H10L 116.7 . .
N2 C10L H10A 122.6 . .
C9LA C10L H10A 122.6 . .
N2 C11L C12L 127.1(9) . .
N2 C11L H11L 116.4 . .
C12L C11L H11L 116.4 . .
C8LA C12L C11L 120.4(9) . .
C11L C12L C8L 106.4(8) . .
C11L C12L H12L 126.8 . .
C8L C12L H12L 126.8 . .
C8LA C12L H12A 119.8 . .
C11L C12L H12A 119.8 . .
O1A Al1A O3B 135.4(9) . .
O1A Al1A O2A 117.9(4) . .
O3B Al1A O2A 87.9(8) . .
O1A Al1A O4A 108.5(5) . .
O3B Al1A O4A 96.6(7) . .
O2A Al1A O4A 106.2(4) . .
C1 O1A Al1A 146.9(7) . .
C2 O2A Al1A 148.6(7) . .
O4B Al1B O3A 117.1(12) . .
O4B Al1B O2B 106.7(17) . .
O3A Al1B O2B 135.4(14) . .
O4B Al1B O1B 98.9(14) . .
O3A Al1B O1B 76.5(10) . .
O2B Al1B O1B 105.8(11) . .
C1 O1B Al1B 141.5(17) . .
C2 O2B Al1B 146(2) . .
O1A C1 C13A 111.8(7) . .
O1A C1 C12 110.0(6) . .
O1B C1 C12 106.6(10) . .
C13A C1 C12 111.1(8) . .
O1B C1 C11B 116(2) . .
C12 C1 C11B 119(2) . .
O1A C1 C11A 108.3(8) . .
C13A C1 C11A 108.6(9) . .
C12 C1 C11A 106.9(7) . .
O1B C1 C13B 100.3(17) . .
C12 C1 C13B 105.3(13) . .
C11B C1 C13B 108(2) . .
F11A C11A F11C 107.7(12) . .
F11A C11A F11B 107.5(10) . .
F11C C11A F11B 105.4(11) . .
F11A C11A C1 113.9(10) . .
F11C C11A C1 112.1(10) . .
F11B C11A C1 109.8(11) . .
F13A C13A F13B 106.9(11) . .
F13A C13A F13C 107.2(10) . .
F13B C13A F13C 107.1(9) . .
F13A C13A C1 112.3(9) . .
F13B C13A C1 109.9(9) . .
F13C C13A C1 113.1(11) . .
F11D C11B F11E 103(5) . .
F11D C11B F11F 117(5) . .
F11E C11B F11F 110(4) . .
F11D C11B C1 110(4) . .
F11E C11B C1 114(4) . .
F11F C11B C1 103(4) . .
F13F C13B F13E 107(3) . .
F13F C13B F13D 110(3) . .
F13E C13B F13D 105(3) . .
F13F C13B C1 116(3) . .
F13E C13B C1 111(3) . .
F13D C13B C1 107(2) . .
F12F C12 F12D 113.1(16) . .
F12B C12 F12A 108.8(6) . .
F12B C12 F12C 108.2(7) . .
F12A C12 F12C 105.9(8) . .
F12F C12 F12E 112.3(13) . .
F12D C12 F12E 101.6(16) . .
F12F C12 C1 120.2(11) . .
F12D C12 C1 104.9(13) . .
F12B C12 C1 112.4(8) . .
F12A C12 C1 111.8(6) . .
F12C C12 C1 109.5(6) . .
F12E C12 C1 102.5(11) . .
O2A C2 C21 112.7(6) . .
O2A C2 C23 108.1(6) . .
C21 C2 C23 110.9(8) . .
O2A C2 C22 109.1(7) . .
C21 C2 C22 108.2(6) . .
C23 C2 C22 107.5(7) . .
O2B C2 C25 118.5(15) . .
O2B C2 C26 107.7(15) . .
C25 C2 C26 110.0(14) . .
O2B C2 C24 104.8(14) . .
C25 C2 C24 110.8(14) . .
C26 C2 C24 104.1(14) . .
F21C C21 F21B 106.2(8) . .
F21C C21 F21A 107.1(7) . .
F21B C21 F21A 109.3(8) . .
F21C C21 C2 113.8(7) . .
F21B C21 C2 110.3(7) . .
F21A C21 C2 110.1(7) . .
F22C C22 F22A 110.3(8) . .
F22C C22 F22B 107.4(8) . .
F22A C22 F22B 107.3(8) . .
F22C C22 C2 109.3(8) . .
F22A C22 C2 112.4(8) . .
F22B C22 C2 109.9(7) . .
F23B C23 F23A 110.9(9) . .
F23B C23 F23C 108.4(9) . .
F23A C23 F23C 103.1(10) . .
F23B C23 C2 113.4(10) . .
F23A C23 C2 109.6(9) . .
F23C C23 C2 110.9(8) . .
F24C C24 F24B 140(3) . .
F24C C24 F24A 96(2) . .
F24B C24 F24A 115(3) . .
F24C C24 C2 101(2) . .
F24B C24 C2 99(2) . .
F24A C24 C2 99(2) . .
F25C C25 F25A 120(2) . .
F25C C25 F25B 139(3) . .
F25A C25 F25B 85(2) . .
F25C C25 C2 100.2(19) . .
F25A C25 C2 98(2) . .
F25B C25 C2 108(2) . .
F26A C26 F26C 97.3(19) . .
F26A C26 F26B 120(3) . .
F26C C26 F26B 130(3) . .
F26A C26 C2 107(2) . .
F26C C26 C2 107.5(19) . .
F26B C26 C2 92.9(19) . .
O3B C3 C33A 116.7(18) . .
O3A C3 C32 110.3(7) . .
O3B C3 C32 109.6(11) . .
C33A C3 C32 110.6(13) . .
O3A C3 C31 110.4(8) . .
C32 C3 C31 111.1(9) . .
O3B C3 C31A 101.5(19) . .
C33A C3 C31A 109.9(16) . .
C32 C3 C31A 107.9(14) . .
O3A C3 C33B 106.5(8) . .
C32 C3 C33B 110.0(8) . .
C31 C3 C33B 108.4(10) . .
C3 O3A Al1B 142.8(7) . .
F31C C31 F31A 109.6(12) . .
F31C C31 F31B 105.9(14) . .
F31A C31 F31B 105.6(13) . .
F31C C31 C3 110.1(12) . .
F31A C31 C3 112.6(13) . .
F31B C31 C3 112.8(12) . .
F33D C33B F33F 108.1(14) . .
F33D C33B F33E 104.3(13) . .
F33F C33B F33E 109.0(13) . .
F33D C33B C3 114.5(11) . .
F33F C33B C3 112.0(11) . .
F33E C33B C3 108.5(11) . .
C3 O3B Al1A 148.1(18) . .
F31F C31A F31E 115(3) . .
F31F C31A F31D 104(3) . .
F31E C31A F31D 107(3) . .
F31F C31A C3 110(2) . .
F31E C31A C3 112(3) . .
F31D C31A C3 108(2) . .
F33B C33A F33C 112(3) . .
F33B C33A F33A 106(2) . .
F33C C33A F33A 104(2) . .
F33B C33A C3 112(2) . .
F33C C33A C3 114(2) . .
F33A C33A C3 109(2) . .
F32F C32 F32E 103.5(13) . .
F32F C32 F32D 111.9(13) . .
F32E C32 F32D 104.0(14) . .
F32A C32 F32B 105.2(8) . .
F32A C32 F32C 104.1(9) . .
F32B C32 F32C 108.2(8) . .
F32F C32 C3 113.7(11) . .
F32E C32 C3 109.7(11) . .
F32D C32 C3 113.2(10) . .
F32A C32 C3 113.9(7) . .
F32B C32 C3 111.9(8) . .
F32C C32 C3 112.9(7) . .
C43A C4 O4B 115(4) . .
O4A C4 C41 115.3(8) . .
C43A C4 C41A 103(4) . .
O4B C4 C41A 108(3) . .
O4A C4 C43 106.6(8) . .
C41 C4 C43 111.3(8) . .
O4A C4 C42 107.5(7) . .
C43A C4 C42 120(4) . .
O4B C4 C42 103.4(12) . .
C41 C4 C42 108.2(7) . .
C41A C4 C42 107(2) . .
C43 C4 C42 107.6(7) . .
C4 O4A Al1A 146.8(6) . .
F41B C41 F41A 107.0(9) . .
F41B C41 F41C 110.2(9) . .
F41A C41 F41C 108.1(9) . .
F41B C41 C4 108.0(9) . .
F41A C41 C4 111.4(9) . .
F41C C41 C4 112.0(8) . .
F43B C43 F43C 109.0(11) . .
F43B C43 F43A 107.7(10) . .
F43C C43 F43A 105.5(9) . .
F43B C43 C4 109.4(9) . .
F43C C43 C4 112.9(9) . .
F43A C43 C4 112.1(10) . .
C4 O4B Al1B 134(2) . .
F41F C41A F41E 119(4) . .
F41F C41A F41D 97(4) . .
F41E C41A F41D 92(4) . .
F41F C41A C4 122(4) . .
F41E C41A C4 109(3) . .
F41D C41A C4 113(4) . .
F43F C43A F43D 117(8) . .
F43F C43A C4 119(8) . .
F43D C43A C4 105(6) . .
F43F C43A F43E 114(8) . .
F43D C43A F43E 97(6) . .
C4 C43A F43E 102(6) . .
F42B C42 F42C 107.9(7) . .
F42B C42 F42A 106.0(7) . .
F42C C42 F42A 109.0(7) . .
F42F C42 F42D 108(3) . .
F42F C42 F42E 106.5(19) . .
F42D C42 F42E 113(3) . .
F42F C42 C4 105.4(14) . .
F42B C42 C4 112.1(7) . .
F42C C42 C4 109.4(7) . .
F42A C42 C4 112.3(6) . .
F42D C42 C4 107(2) . .
F42E C42 C4 116.3(16) . .
O8A Al2 O7 115.2(5) . .
O8B Al2 O7 101.7(9) . .
O8A Al2 O5 103.5(4) . .
O8B Al2 O5 117.1(9) . .
O7 Al2 O5 107.5(3) . .
O8A Al2 O6 114.2(5) . .
O7 Al2 O6 104.5(5) . .
O5 Al2 O6 112.0(5) . .
O8B Al2 O9 90.0(12) . .
O7 Al2 O9 121.3(7) . .
O5 Al2 O9 117.4(6) . .
C5 O5 Al2 146.6(5) . .
C54 C5 O5 110(2) . .
O5 C5 C53 112.1(8) . .
C54 C5 C56 112(3) . .
O5 C5 C56 115.2(17) . .
O5 C5 C52 107.4(7) . .
C53 C5 C52 110.7(7) . .
O5 C5 C51 110.2(6) . .
C53 C5 C51 110.2(8) . .
C52 C5 C51 106.0(8) . .
C54 C5 C55 111(2) . .
O5 C5 C55 110.4(11) . .
C56 C5 C55 98.2(16) . .
F51C C51 F51A 108.4(10) . .
F51C C51 F51B 109.6(9) . .
F51A C51 F51B 107.9(9) . .
F51C C51 C5 112.1(8) . .
F51A C51 C5 109.1(7) . .
F51B C51 C5 109.6(10) . .
F52C C52 F52A 104.4(8) . .
F52C C52 F52B 104.4(11) . .
F52A C52 F52B 110.6(9) . .
F52C C52 C5 109.7(9) . .
F52A C52 C5 113.2(10) . .
F52B C52 C5 113.8(8) . .
F53B C53 F53C 107.8(8) . .
F53B C53 F53A 106.5(9) . .
F53C C53 F53A 106.6(9) . .
F53B C53 C5 110.5(8) . .
F53C C53 C5 113.8(8) . .
F53A C53 C5 111.3(8) . .
F54B C54 C5 108(4) . .
F54B C54 F54A 106(4) . .
C5 C54 F54A 114(3) . .
F54B C54 F54C 115(4) . .
C5 C54 F54C 110(4) . .
F54A C54 F54C 104(3) . .
F55B C55 F55C 103(3) . .
F55B C55 F55A 96(2) . .
F55C C55 F55A 121(3) . .
F55B C55 C5 111(2) . .
F55C C55 C5 111(2) . .
F55A C55 C5 112(2) . .
F56A C56 F56B 103(3) . .
F56A C56 F56C 102(2) . .
F56B C56 F56C 100(2) . .
F56A C56 C5 119(3) . .
F56B C56 C5 108(2) . .
F56C C56 C5 122(3) . .
C6 O6 Al2 151.2(8) . .
O6 C6 C62 109.2(11) . .
O6 C6 C63 112.8(9) . .
C62 C6 C63 108.8(9) . .
O6 C6 C61 107.9(11) . .
C62 C6 C61 112.5(10) . .
C63 C6 C61 105.6(11) . .
F61C C61 F61B 110.3(16) . .
F61C C61 F61A 105.5(12) . .
F61B C61 F61A 108.1(11) . .
F61C C61 C6 112.0(10) . .
F61B C61 C6 113.8(12) . .
F61A C61 C6 106.6(14) . .
F62B C62 F62C 107.0(11) . .
F62B C62 F62A 100.0(12) . .
F62C C62 F62A 106.9(11) . .
F62B C62 C6 114.8(12) . .
F62C C62 C6 115.8(13) . .
F62A C62 C6 110.9(10) . .
F63A C63 F63C 104.5(9) . .
F63A C63 F63B 107.3(9) . .
F63C C63 F63B 102.8(8) . .
F63A C63 C6 115.1(10) . .
F63C C63 C6 112.0(9) . .
F63B C63 C6 113.9(8) . .
C9 O9 Al2 142.5(16) . .
O9 C9 C91 112.1(19) . .
O9 C9 C93 115.6(19) . .
C91 C9 C93 109.1(18) . .
O9 C9 C92 100.6(17) . .
C91 C9 C92 110.2(16) . .
C93 C9 C92 108.9(16) . .
F91B C91 F91A 106(2) . .
F91B C91 C9 109(2) . .
F91A C91 C9 116(2) . .
F91B C91 F91C 111(2) . .
F91A C91 F91C 106(2) . .
C9 C91 F91C 108.9(19) . .
F92A C92 F92B 90(2) . .
F92A C92 F92C 111(2) . .
F92B C92 F92C 117(3) . .
F92A C92 C9 117(2) . .
F92B C92 C9 113(2) . .
F92C C92 C9 107.8(18) . .
F93A C93 F93B 124(3) . .
F93A C93 C9 125(3) . .
F93B C93 C9 108(2) . .
F93A C93 F61B 70(3) . .
F93B C93 F61B 119(2) . .
C9 C93 F61B 102.1(19) . .
C7 O7 Al2 146.1(6) . .
O7 C7 C71 113.2(15) . .
O7 C7 C72 112.9(8) . .
C71 C7 C72 111.0(18) . .
O7 C7 C73 112.3(8) . .
C71 C7 C73 102.3(15) . .
C72 C7 C73 104.1(9) . .
O7 C7 C74 110.9(8) . .
C72 C7 C74 105.2(9) . .
O7 C7 C76 92.1(11) . .
C72 C7 C76 123.6(12) . .
C74 C7 C76 111.6(11) . .
F71A C71 F71B 86(3) . .
F71A C71 F71C 99(3) . .
F71B C71 F71C 109(3) . .
F71A C71 C7 98(3) . .
F71B C71 C7 127(3) . .
F71C C71 C7 122(3) . .
F72C C72 F72A 107.4(11) . .
F72C C72 F72B 105.4(9) . .
F72A C72 F72B 104.3(9) . .
F72C C72 C7 115.6(10) . .
F72A C72 C7 111.8(9) . .
F72B C72 C7 111.5(9) . .
C72 F72C C3S 159.4(16) . .
F73B C73 F73C 108.8(9) . .
F73B C73 F73A 106.6(10) . .
F73C C73 F73A 104.4(11) . .
F73B C73 C7 119.0(11) . .
F73C C73 C7 110.7(9) . .
F73A C73 C7 106.3(8) . .
F74B C74 F74D 123(2) . .
F74B C74 F74E 112.3(11) . .
F74D C74 F74E 84(2) . .
F74B C74 C7 115.1(11) . .
F74D C74 C7 112.2(18) . .
F74E C74 C7 104.9(10) . .
F76A C76 F76B 106.4(17) . .
F76A C76 F76C 106.6(19) . .
F76B C76 F76C 105.4(18) . .
F76A C76 C7 107(2) . .
F76B C76 C7 112.2(18) . .
F76C C76 C7 118(2) . .
C8 O8A Al2 143.7(11) . .
O8A C8 C83 114.5(11) . .
O8A C8 C81 103.3(12) . .
C83 C8 C81 116.0(18) . .
O8A C8 C82 107.9(16) . .
C83 C8 C82 107.4(13) . .
C81 C8 C82 107.4(12) . .
F81A C81 F81C 110.9(17) . .
F81A C81 F81B 107.0(14) . .
F81C C81 F81B 106.9(18) . .
F81A C81 C8 115.9(17) . .
F81C C81 C8 106.2(17) . .
F81B C81 C8 109.5(14) . .
F82B C82 F82C 111.9(17) . .
F82B C82 F82A 110.0(12) . .
F82C C82 F82A 105.6(12) . .
F82B C82 C8 110.9(12) . .
F82C C82 C8 111.7(11) . .
F82A C82 C8 106.4(14) . .
F83A C83 F83B 96.2(19) . .
F83A C83 F83C 110(2) . .
F83B C83 F83C 107.6(14) . .
F83A C83 C8 118(2) . .
F83B C83 C8 116.4(14) . .
F83C C83 C8 108.5(16) . .
C8B O8B Al2 171(3) . .
O8B C8B C86 100(5) . .
O8B C8B C87 117(5) . .
C86 C8B C87 105(4) . .
O8B C8B C85 120(4) . .
C86 C8B C85 105(5) . .
C87 C8B C85 108(4) . .
F85C C85 F85B 128(4) . .
F85C C85 F85A 111(3) . .
F85B C85 F85A 100(3) . .
F85C C85 C8B 112(3) . .
F85B C85 C8B 102(3) . .
F85A C85 C8B 100(3) . .
F86B C86 F86A 96(3) . .
F86B C86 F86D 124(3) . .
F86A C86 F86D 112(3) . .
F86B C86 C8B 112(3) . .
F86A C86 C8B 103(3) . .
F86D C86 C8B 108(4) . .
F87A C87 F87B 113.4(18) . .
F87A C87 F87C 101(3) . .
F87B C87 F87C 109(2) . .
F87A C87 C8B 116(4) . .
F87B C87 C8B 112(3) . .
F87C C87 C8B 103(4) . .
Cl11 C1S Cl12 112.6(6) . .
Cl11 C1S H1SA 109.1 . .
Cl12 C1S H1SA 109.1 . .
Cl11 C1S H1SB 109.1 . .
Cl12 C1S H1SB 109.1 . .
H1SA C1S H1SB 107.8 . .
Cl32 C3S F72C 80.8(17) . .
Cl32 C3S Cl31 106.8(18) . .
F72C C3S Cl31 98.8(17) . .
Cl41 Cl31 C3S 171(2) . .
Cl41 Cl31 C4S 35.8(13) . .
C3S Cl31 C4S 138.7(13) . .
Cl42 C4S Cl41 111.5(12) . .
Cl42 C4S Cl31 124.6(12) . .
Cl41 C4S Cl31 13.3(5) . .
Cl42 C4S H4S1 109.3 . .
Cl41 C4S H4S1 109.3 . .
Cl31 C4S H4S1 103.7 . .
Cl42 C4S H4S2 109.3 . .
Cl41 C4S H4S2 109.3 . .
Cl31 C4S H4S2 100.7 . .
H4S1 C4S H4S2 108.0 . .
Cl31 Cl41 C4S 131.0(17) . .

loop_
_geom_bond_atom_site_label_1
_geom_bond_atom_site_label_2
_geom_bond_distance
_geom_bond_site_symmetry_2
Ag1 N1 2.329(6) 2_565
Ag1 P5 2.4614(19) .
Ag1 P4 2.5175(17) .
Ag1 P1 2.5274(17) .
Ag2 N2 2.334(6) .
Ag2 P7 2.4675(19) .
Ag2 P2 2.5041(17) .
Ag2 P3 2.5317(17) .
Mo1 C11C 1.983(7) .
Mo1 C12C 1.994(7) .
Mo1 C12P 2.292(8) .
Mo1 C13P 2.313(8) .
Mo1 C11P 2.330(7) .
Mo1 C14P 2.346(7) .
Mo1 C15P 2.377(7) .
Mo1 P2 2.4501(18) .
Mo1 P1 2.5266(19) .
Mo1 Mo2 3.0374(9) .
Mo2 C22C 1.977(7) .
Mo2 C21C 1.995(7) .
Mo2 C25P 2.287(7) .
Mo2 C24P 2.315(8) .
Mo2 C21P 2.324(6) .
Mo2 C23P 2.357(7) .
Mo2 C22P 2.359(7) .
Mo2 P1 2.4446(17) .
Mo2 P2 2.5351(18) .
Mo3 C31C 2.002(7) .
Mo3 C32C 2.006(7) .
Mo3 C31P 2.283(8) .
Mo3 C35P 2.300(8) .
Mo3 C34P 2.329(8) .
Mo3 C32P 2.345(7) .
Mo3 C33P 2.365(7) .
Mo3 P4 2.4534(18) .
Mo3 P3 2.5259(19) .
Mo3 Mo4 3.0319(9) .
Mo4 C41C 1.987(7) .
Mo4 C42C 2.004(7) .
Mo4 C43P 2.305(7) .
Mo4 C44P 2.311(8) .
Mo4 C45P 2.329(7) .
Mo4 C42P 2.338(7) .
Mo4 C41P 2.365(7) .
Mo4 P3 2.4492(17) .
Mo4 P4 2.5388(18) .
Mo5 C52C 1.81(4) .
Mo5 C53C 1.991(8) .
Mo5 C51C 2.077(15) .
Mo5 C55P 2.278(9) .
Mo5 C51P 2.288(10) .
Mo5 C54P 2.307(9) .
Mo5 C53P 2.348(9) .
Mo5 C52P 2.357(10) .
Mo5 P5 2.4213(19) .
Mo5 P6 2.561(3) .
Mo5 Mo6 3.0071(9) .
Mo6 C62C 1.911(19) .
Mo6 C61C 1.991(8) .
Mo6 C63C 2.07(2) .
Mo6 C65P 2.22(3) .
Mo6 C61P 2.29(4) .
Mo6 C62P 2.29(5) .
Mo6 C64P 2.32(3) .
Mo6 C67P 2.330(18) .
Mo6 C69P 2.34(2) .
Mo6 C68P 2.35(2) .
Mo6 C63P 2.36(3) .
Mo6 C66P 2.40(4) .
Mo7 C73C 1.92(2) .
Mo7 C71C 1.971(8) .
Mo7 C78P 2.10(5) .
Mo7 C72C 2.16(4) .
Mo7 C76P 2.20(3) .
Mo7 C79P 2.24(3) .
Mo7 C80P 2.24(3) .
Mo7 C77P 2.27(3) .
Mo7 C72P 2.358(18) .
Mo7 C71P 2.37(2) .
Mo7 P7 2.4278(19) .
Mo7 C73P 2.43(3) .
Mo8 C82C 1.979(9) .
Mo8 C81C 1.980(8) .
Mo8 C81P 2.249(14) .
Mo8 C86P 2.26(3) .
Mo8 C85P 2.273(10) .
Mo8 C84P 2.326(9) .
Mo8 C87P 2.37(4) .
Mo8 C82P 2.364(7) .
Mo8 C83P 2.375(13) .
Mo8 C90P 2.38(3) .
Mo8 C88P 2.46(4) .
Mo8 P8 2.473(3) .
P1 P2 2.086(2) .
P3 P4 2.087(2) .
P5 P6 2.092(3) .
P7 P8 2.087(3) .
C11C O11C 1.164(9) .
C12C O12C 1.146(9) .
C21C O21C 1.141(9) .
C22C O22C 1.158(9) .
C31C O31C 1.125(9) .
C32C O32C 1.121(9) .
C41C O41C 1.131(9) .
C42C O42C 1.136(9) .
C51C O51C 1.106(17) .
C52C O52C 1.22(4) .
C53C O53C 1.148(9) .
C61C O61C 1.132(10) .
C62C O62C 1.18(3) .
C63C O63C 1.12(4) .
C71C O71C 1.161(9) .
C73C O73C 1.15(2) .
C72C O72C 1.17(4) .
C81C O81C 1.156(10) .
C82C O82C 1.147(11) .
C11P C15P 1.415(10) .
C11P C12P 1.423(12) .
C11P H11P 1.0000 .
C12P C13P 1.446(11) .
C12P H12P 1.0000 .
C13P C14P 1.435(11) .
C13P H13P 1.0000 .
C14P C15P 1.428(11) .
C14P H14P 1.0000 .
C15P H15P 1.0000 .
C21P C25P 1.403(11) .
C21P C22P 1.416(11) .
C21P H21P 1.0000 .
C22P C23P 1.421(11) .
C22P H22P 1.0000 .
C23P C24P 1.419(12) .
C23P H23P 1.0000 .
C24P C25P 1.440(10) .
C24P H24P 1.0000 .
C25P H25P 1.0000 .
C31P C35P 1.394(13) .
C31P C32P 1.416(12) .
C31P H31P 1.0000 .
C32P C33P 1.416(11) .
C32P H32P 1.0000 .
C33P C34P 1.423(11) .
C33P H33P 1.0000 .
C34P C35P 1.414(11) .
C34P H34P 1.0000 .
C35P H35P 1.0000 .
C41P C45P 1.414(9) .
C41P C42P 1.424(10) .
C41P H41P 1.0000 .
C42P C43P 1.386(11) .
C42P H42P 1.0000 .
C43P C44P 1.424(10) .
C43P H43P 1.0000 .
C44P C45P 1.434(11) .
C44P H44P 1.0000 .
C45P H45P 1.0000 .
C51P C55P 1.37(2) .
C51P C52P 1.439(15) .
C51P H51P 1.0000 .
C52P C53P 1.443(15) .
C52P H52P 1.0000 .
C53P C54P 1.387(16) .
C53P H53P 1.0000 .
C54P C55P 1.411(16) .
C54P H54P 1.0000 .
C55P H55P 1.0000 .
C61P C65P 1.44(4) .
C61P C62P 1.57(6) .
C61P H61A 1.0000 .
C62P C63P 1.38(7) .
C62P H62A 1.0000 .
C63P C64P 1.52(4) .
C63P H63A 1.0000 .
C64P C65P 1.49(4) .
C64P H64A 1.0000 .
C65P H65A 1.0000 .
C66P C70P 1.33(5) .
C66P C67P 1.39(5) .
C66P H66A 1.0000 .
C67P C69P 1.39(3) .
C67P H67A 1.0000 .
C68P C70P 1.43(3) .
C68P C69P 1.44(3) .
C68P H68A 1.0000 .
C69P H69A 1.0000 .
C71P C72P 1.46(3) .
C71P C75P 1.47(3) .
C71P H71P 1.0000 .
C72P C73P 1.41(3) .
C72P H72P 1.0000 .
C73P C74P 1.38(3) .
C73P H73P 1.0000 .
C74P C75P 1.36(3) .
C76P C80P 1.44(3) .
C76P C77P 1.50(4) .
C76P H76P 1.0000 .
C77P C78P 1.37(5) .
C77P H77P 1.0000 .
C78P C79P 1.37(5) .
C78P H78P 1.0000 .
C79P C80P 1.50(4) .
C79P H79P 1.0000 .
C80P H80P 1.0000 .
C82P C87P 1.35(4) .
C82P C81P 1.387(18) .
C82P C83P 1.51(2) .
C82P C88P 1.54(4) .
C82P H82P 1.0074 .
C81P C85P 1.40(2) .
C81P H81P 1.0000 .
C83P C84P 1.445(19) .
C83P H83P 1.0000 .
C84P C85P 1.443(19) .
C84P H84P 1.0000 .
C85P H85P 1.0000 .
C86P C87P 1.38(4) .
C86P C90P 1.36(4) .
C86P H86P 1.0000 .
C87P H87P 1.0000 .
C88P C90P 1.36(4) .
C88P H88P 1.0000 .
C90P H90P 1.0000 .
N1 C1L 1.327(10) .
N1 C5L 1.348(10) .
N2 C10L 1.341(10) .
N2 C11L 1.341(10) .
C1L C2L 1.376(12) .
C1L H1L 0.9500 .
C2L C3L 1.306(16) .
C2L C3LA 1.826(17) .
C2L H2L 0.9500 .
C2L H2LA 0.9500 .
C3L C4L 1.392(19) .
C3L C6L 1.417(18) .
C4L C5L 1.461(17) .
C4L H4L 0.9500 .
C6L C7L 1.080(11) .
C7L C8L 1.446(18) .
C8L C9L 1.165(19) .
C8L C12L 1.748(16) .
C9L C10L 1.340(18) .
C9L H9L 0.9500 .
C3LA C4LA 1.10(2) .
C3LA C6LA 1.331(18) .
C4LA C5L 1.374(19) .
C4LA H4LA 0.9500 .
C6LA C7LA 1.008(11) .
C7LA C8LA 1.438(17) .
C8LA C12L 1.304(16) .
C8LA C9LA 1.352(18) .
C9LA C10L 1.528(17) .
C9LA H9LA 0.9500 .
C5L H5L 0.9500 .
C5L H5LA 0.9500 .
C10L H10L 0.9500 .
C10L H10A 0.9500 .
C11L C12L 1.381(11) .
C11L H11L 0.9500 .
C12L H12L 0.9500 .
C12L H12A 0.9500 .
Al1A O1A 1.682(8) .
Al1A O3B 1.72(2) .
Al1A O2A 1.733(7) .
Al1A O4A 1.760(9) .
O1A C1 1.352(9) .
O2A C2 1.336(8) .
Al1B O4B 1.61(3) .
Al1B O3A 1.70(2) .
Al1B O2B 1.75(3) .
Al1B O1B 1.92(2) .
O1B C1 1.43(2) .
O2B C2 1.38(2) .
C1 C13A 1.520(15) .
C1 C12 1.552(9) .
C1 C11B 1.55(6) .
C1 C11A 1.555(16) .
C1 C13B 1.65(4) .
C11A F11A 1.321(15) .
C11A F11C 1.332(17) .
C11A F11B 1.364(13) .
C13A F13A 1.316(12) .
C13A F13B 1.361(17) .
C13A F13C 1.360(14) .
C11B F11D 1.17(6) .
C11B F11E 1.29(6) .
C11B F11F 1.35(6) .
C13B F13F 1.30(4) .
C13B F13E 1.32(4) .
C13B F13D 1.35(5) .
C12 F12F 1.22(2) .
C12 F12D 1.30(3) .
C12 F12B 1.315(11) .
C12 F12A 1.349(9) .
C12 F12C 1.356(10) .
C12 F12E 1.41(2) .
C2 C21 1.515(12) .
C2 C23 1.551(12) .
C2 C22 1.568(11) .
C2 C25 1.57(3) .
C2 C26 1.58(2) .
C2 C24 1.68(4) .
C21 F21C 1.351(9) .
C21 F21B 1.354(11) .
C21 F21A 1.371(12) .
C22 F22C 1.337(12) .
C22 F22A 1.340(11) .
C22 F22B 1.342(12) .
C23 F23B 1.332(16) .
C23 F23A 1.356(13) .
C23 F23C 1.378(12) .
C24 F24C 1.36(2) .
C24 F24B 1.38(2) .
C24 F24A 1.46(3) .
C25 F25C 1.42(2) .
C25 F25A 1.43(2) .
C25 F25B 1.43(2) .
C26 F26A 1.40(2) .
C26 F26C 1.41(2) .
C26 F26B 1.44(2) .
C3 O3A 1.347(10) .
C3 O3B 1.39(2) .
C3 C33A 1.48(3) .
C3 C32 1.512(11) .
C3 C31 1.511(19) .
C3 C31A 1.60(3) .
C3 C33B 1.567(15) .
C31 F31C 1.301(17) .
C31 F31A 1.339(15) .
C31 F31B 1.36(2) .
C33B F33D 1.306(18) .
C33B F33F 1.329(18) .
C33B F33E 1.374(19) .
C31A F31F 1.29(4) .
C31A F31E 1.29(4) .
C31A F31D 1.40(5) .
C33A F33B 1.32(3) .
C33A F33C 1.26(4) .
C33A F33A 1.39(4) .
C32 F32F 1.285(19) .
C32 F32E 1.30(2) .
C32 F32D 1.32(2) .
C32 F32A 1.332(13) .
C32 F32B 1.335(10) .
C32 F32C 1.350(11) .
C4 O4A 1.358(10) .
C4 C43A 1.49(10) .
C4 O4B 1.46(3) .
C4 C41 1.540(12) .
C4 C41A 1.57(3) .
C4 C43 1.563(15) .
C4 C42 1.598(12) .
C41 F41B 1.329(13) .
C41 F41A 1.323(15) .
C41 F41C 1.336(13) .
C43 F43B 1.317(14) .
C43 F43C 1.329(13) .
C43 F43A 1.363(14) .
C41A F41F 1.27(6) .
C41A F41E 1.38(6) .
C41A F41D 1.40(6) .
C43A F43F 1.11(9) .
C43A F43D 1.35(9) .
C43A F43E 1.50(9) .
C42 F42F 1.31(3) .
C42 F42B 1.330(10) .
C42 F42C 1.324(10) .
C42 F42A 1.331(10) .
C42 F42D 1.37(5) .
C42 F42E 1.37(4) .
Al2 O8A 1.709(10) .
Al2 O8B 1.71(3) .
Al2 O7 1.715(6) .
Al2 O5 1.720(5) .
Al2 O6 1.722(9) .
Al2 O9 1.760(19) .
O5 C5 1.349(8) .
C5 C54 1.34(5) .
C5 C53 1.486(14) .
C5 C56 1.56(3) .
C5 C52 1.581(12) .
C5 C51 1.585(13) .
C5 C55 1.62(2) .
C51 F51C 1.323(12) .
C51 F51A 1.338(12) .
C51 F51B 1.364(15) .
C52 F52C 1.294(16) .
C52 F52A 1.313(12) .
C52 F52B 1.326(13) .
C53 F53B 1.329(11) .
C53 F53C 1.335(11) .
C53 F53A 1.343(13) .
C54 F54B 1.30(5) .
C54 F54A 1.38(5) .
C54 F54C 1.39(6) .
C55 F55B 1.38(2) .
C55 F55C 1.39(2) .
C55 F55A 1.41(2) .
C56 F56A 1.32(5) .
C56 F56B 1.38(3) .
C56 F56C 1.38(3) .
F61B C61 1.279(18) .
F61B C93 1.82(3) .
O6 C6 1.400(15) .
C6 C62 1.503(17) .
C6 C63 1.509(16) .
C6 C61 1.552(18) .
C61 F61C 1.267(16) .
C61 F61A 1.42(2) .
C62 F62B 1.296(17) .
C62 F62C 1.317(16) .
C62 F62A 1.388(15) .
F63A C63 1.333(14) .
F63B C63 1.411(14) .
F63C C63 1.375(12) .
O9 C9 1.33(3) .
C9 C91 1.50(3) .
C9 C93 1.52(2) .
C9 C92 1.55(2) .
C91 F91B 1.26(4) .
C91 F91A 1.29(4) .
C91 F91C 1.50(3) .
C92 F92A 1.31(2) .
C92 F92B 1.32(2) .
C92 F92C 1.32(2) .
C93 F93A 1.34(3) .
C93 F93B 1.36(2) .
O7 C7 1.372(11) .
C7 C71 1.41(4) .
C7 C72 1.515(15) .
C7 C73 1.538(12) .
C7 C74 1.577(14) .
C7 C76 1.58(2) .
F72B C72 1.373(13) .
C71 F71A 1.33(3) .
C71 F71B 1.34(3) .
C71 F71C 1.36(3) .
C72 F72C 1.356(13) .
C72 F72A 1.368(14) .
F72C C3S 1.81(4) .
C73 F73B 1.276(14) .
C73 F73C 1.324(13) .
C73 F73A 1.396(17) .
C74 F74B 1.307(16) .
C74 F74D 1.33(3) .
C74 F74E 1.45(2) .
C76 F76A 1.40(2) .
C76 F76B 1.41(2) .
C76 F76C 1.47(2) .
O8A C8 1.365(15) .
C8 C83 1.48(2) .
C8 C81 1.52(3) .
C8 C82 1.65(3) .
C81 F81A 1.31(3) .
C81 F81C 1.34(3) .
C81 F81B 1.373(18) .
C82 F82B 1.305(19) .
C82 F82C 1.34(2) .
C82 F82A 1.395(18) .
C83 F83A 1.31(3) .
C83 F83B 1.35(2) .
C83 F83C 1.39(2) .
O8B C8B 1.38(8) .
C8B C86 1.58(8) .
C8B C87 1.58(3) .
C8B C85 1.72(9) .
C85 F85C 1.14(4) .
C85 F85B 1.42(4) .
C85 F85A 1.39(5) .
C86 F86B 1.27(4) .
C86 F86A 1.45(4) .
C86 F86D 1.49(4) .
C87 F87A 1.23(3) .
C87 F87B 1.35(2) .
C87 F87C 1.39(5) .
C1S Cl11 1.736(11) .
C1S Cl12 1.763(11) .
C1S H1SA 0.9900 .
C1S H1SB 0.9900 .
C2S Cl21 0.57(3) .
C3S Cl32 1.77(4) .
C3S Cl31 2.14(4) .
Cl31 Cl41 0.672(18) .
Cl31 C4S 2.21(2) .
C4S Cl42 1.71(2) .
C4S Cl41 1.71(2) .
C4S H4S1 0.9900 .
C4S H4S2 0.9900 .
